data_1571848
loop_
_publ_author_name
'Carroll, Robert C.'
'Coles, Simon J.'

_publ_section_title
;
 Statistical optimization of guest uptake in crystalline sponges: grading
 structural outcomes.
;
_journal_coeditor_code LT5068
_journal_issue 4
_journal_name_full IUCrJ
_journal_paper_doi 10.1107/S2052252524004871
_journal_volume 11
_journal_year 2024
_chemical_formula_moiety 'C72 H48 I12 N24 Zn6, 0.585(C15 H16 O3), 0.334(C6 H12)'
_chemical_formula_sum 'C82.77 H61.36 I12 N24 O1.75 Zn6'
_chemical_formula_weight 3335.25
_chemical_name_systematic
; (2',6'-dimethoxy-[1,1'-biphenyl]-2-yl)methanol
 (absorbed in crystalline sponge)
;
_space_group_crystal_system monoclinic
_space_group_IT_number 13
_space_group_name_Hall '-P 2yac'
_space_group_name_H-M_alt 'P 1 2/n 1'
_atom_sites_solution_hydrogens geom
_atom_sites_solution_primary dual
_audit_creation_date 2024-02-06
_audit_creation_method
;
Olex2 1.5-alpha
(compiled 2024.01.24 svn.r2f8d729c for OlexSys, GUI svn.r6923)
;
_cell_angle_alpha 90
_cell_angle_beta 101.803(5)
_cell_angle_gamma 90
_cell_formula_units_Z 4
_cell_length_a 31.387(2)
_cell_length_b 15.0302(5)
_cell_length_c 34.2836(16)
_cell_measurement_reflns_used 11935
_cell_measurement_temperature 100(2)
_cell_measurement_theta_max 70.2700
_cell_measurement_theta_min 3.1980
_cell_volume 15831.4(14)
_computing_cell_refinement 'CrysAlisPro 1.171.42.72a (Rigaku OD, 2022)'
_computing_data_collection 'CrysAlisPro 1.171.42.72a (Rigaku OD, 2022)'
_computing_data_reduction 'CrysAlisPro 1.171.42.72a (Rigaku OD, 2022)'
_computing_molecular_graphics 'Olex2 1.5-alpha (Dolomanov et al., 2009)'
_computing_publication_material 'Olex2 1.5-alpha (Dolomanov et al., 2009)'
_computing_structure_refinement 'SHELXL 2016/6 (Sheldrick, 2015)'
_computing_structure_solution 'SHELXT 2014/5 (Sheldrick, 2014)'
_diffrn_ambient_environment N~2~
_diffrn_ambient_temperature 100(2)
_diffrn_detector 'hybrid pixel array detector'
_diffrn_detector_area_resol_mean 10
_diffrn_detector_dtime 0.000
_diffrn_detector_type 'Rigaku, HyPix Arc-100'
_diffrn_measured_fraction_theta_full 0.992
_diffrn_measured_fraction_theta_max 0.991
_diffrn_measurement_details
;
List of Runs (angles in degrees, time in seconds):

  # Type    Start    End  Width  t~exp~   \w     \q     \k     \f   Frames
--------------------------------------------------------------------------
  1  \w   -166.00-102.00   0.50    5.00    -- -103.00 -67.00-164.00  128
  2  \w    -77.00 -30.00   0.50    5.00    -- -103.00  67.00 -30.00   94
  3  \w   -154.00 -90.00   0.50    5.00    -- -103.00 -30.00  60.00  128
  4  \w    -66.00 -36.00   0.50    5.00    -- -103.00  61.00 -60.00   60
  5  \w   -131.00-106.00   0.50    5.00    -- -103.00 -15.00 -90.00   50
  6  \w    -97.00 -70.00   0.50    5.00    -- -103.00  77.00-180.00   54
  7  \w   -169.00-144.00   0.50    5.00    -- -103.00 -15.00 -90.00   50
  8  \w    -56.00 -31.00   0.50    5.00    -- -103.00  61.00  30.00   50
  9  \w    -66.00 -31.00   0.50    5.00    -- -103.00  77.00   0.00   70
 10  \w    105.00 130.00   0.50    5.00    --  101.75  67.00 -30.00   50
 11  \w     30.00  83.00   0.50    5.00    --  101.75 -67.00-164.00  106
 12  \w    139.00 174.00   0.50    5.00    --  101.75  45.00-120.00   70
 13  \w     91.00 174.00   0.50    5.00    --  101.75  45.00 -90.00  166
 14  \w     30.00  67.00   0.50    5.00    --  101.75 -61.00  90.00   74
 15  \w     33.00  73.00   0.50    5.00    --  101.75 -61.00 120.00   80
 16  \w     47.00  72.00   0.50    5.00    --  101.75 -61.00   0.00   50
 17  \w     96.00 130.00   0.50    5.00    --  101.75  45.00-120.00   68
 18  \w     30.00  70.00   0.50    5.00    --  101.75 -61.00 150.00   80
 19  \w     45.00  70.00   0.50    5.00    --  101.75 -61.00-120.00   50
 20  \w    -40.00  27.00   0.50    1.00    --  -45.76  67.00 -30.00  134
 21  \w   -110.00 -42.00   0.50    1.00    --  -45.76 -67.00-164.00  136
 22  \w    -26.00  56.00   0.50    1.00    --   45.76 -67.00-164.00  164
 23  \w     49.00  74.00   0.50    1.00    --   45.76  67.00 -30.00   50
 24  \w    -22.00  29.00   0.50    1.00    --  -45.76  19.00 120.00  102
 25  \w    -22.00  29.00   0.50    1.00    --  -45.76  19.00 -30.00  102
;
_diffrn_measurement_device 'four-circle diffractometer'
_diffrn_measurement_device_details 'Rigaku Oxford Difffraction, UG2 \k goniometer'
_diffrn_measurement_device_type
; Rigaku 007HF diffractometer equipped with Arc)Sec VHF Varimax confocal
 mirrors and a UG2 goniometer and HyPix Arc-100 detector
;
_diffrn_measurement_method 'profile data from \w-scans'
_diffrn_measurement_specimen_support 'MiTeGen loops'
_diffrn_orient_matrix_type 'CrysAlisPro convention (1999,Acta A55,543-557)'
_diffrn_orient_matrix_UB_11 0.0498774000
_diffrn_orient_matrix_UB_12 -0.0099672000
_diffrn_orient_matrix_UB_13 0.0067789000
_diffrn_orient_matrix_UB_21 -0.0019565000
_diffrn_orient_matrix_UB_22 -0.0776649000
_diffrn_orient_matrix_UB_23 0.0288486000
_diffrn_orient_matrix_UB_31 -0.0052819000
_diffrn_orient_matrix_UB_32 -0.0661406000
_diffrn_orient_matrix_UB_33 -0.0349780000
_diffrn_radiation_collimation 0.3
_diffrn_radiation_monochromator 'Arc)Sec VHF Varimax focusing mirrors'
_diffrn_radiation_probe x-ray
_diffrn_radiation_type 'Cu K\a'
_diffrn_radiation_wavelength 1.54184
_diffrn_reflns_av_R_equivalents 0.0679
_diffrn_reflns_av_unetI/netI 0.0479
_diffrn_reflns_Laue_measured_fraction_full 0.992
_diffrn_reflns_Laue_measured_fraction_max 0.991
_diffrn_reflns_limit_h_max 37
_diffrn_reflns_limit_h_min -37
_diffrn_reflns_limit_k_max 17
_diffrn_reflns_limit_k_min -18
_diffrn_reflns_limit_l_max 39
_diffrn_reflns_limit_l_min -41
_diffrn_reflns_number 97471
_diffrn_reflns_point_group_measured_fraction_full 0.992
_diffrn_reflns_point_group_measured_fraction_max 0.991
_diffrn_reflns_theta_full 67.684
_diffrn_reflns_theta_max 68.251
_diffrn_reflns_theta_min 2.139
_diffrn_source 'Rotating anode'
_diffrn_source_current 30.0
_diffrn_source_power 1.2
_diffrn_source_target Cu
_diffrn_source_type 'Rigaku 007 HF'
_diffrn_source_voltage 40.0
_exptl_absorpt_coefficient_mu 19.665
_exptl_absorpt_correction_T_max 0.350
_exptl_absorpt_correction_T_min 0.133
_exptl_absorpt_correction_type analytical
_exptl_absorpt_process_details
;
CrysAlisPro 1.171.42.72a (Rigaku Oxford Diffraction, 2022)
Analytical numeric absorption correction using a multifaceted crystal
model based on expressions derived by R.C. Clark & J.S. Reid.
(Clark, R. C. & Reid, J. S. (1995). Acta Cryst. A51, 887-897)
Empirical absorption correction using spherical harmonics,
implemented in SCALE3 ABSPACK scaling algorithm.
;
_exptl_crystal_colour 'light yellow'
_exptl_crystal_colour_modifier light
_exptl_crystal_colour_primary yellow
_exptl_crystal_density_diffrn 1.399
_exptl_crystal_description block
_exptl_crystal_F_000 6224
_exptl_crystal_size_max 0.2
_exptl_crystal_size_mid 0.14
_exptl_crystal_size_min 0.07
_refine_diff_density_max 1.889
_refine_diff_density_min -1.677
_refine_diff_density_rms 0.267
_refine_ls_extinction_method none
_refine_ls_goodness_of_fit_ref 1.064
_refine_ls_hydrogen_treatment constr
_refine_ls_matrix_type full
_refine_ls_number_parameters 1379
_refine_ls_number_reflns 28696
_refine_ls_number_restraints 585
_refine_ls_restrained_S_all 1.058
_refine_ls_R_factor_all 0.2013
_refine_ls_R_factor_gt 0.1782
_refine_ls_shift/su_max 0.003
_refine_ls_shift/su_mean 0.000
_refine_ls_structure_factor_coef Fsqd
_refine_ls_weighting_details 'w=1/[\s^2^(Fo^2^)+(0.1300P)^2^+681.4611P] where P=(Fo^2^+2Fc^2^)/3'
_refine_ls_weighting_scheme calc
_refine_ls_wR_factor_gt 0.4197
_refine_ls_wR_factor_ref 0.4320
_reflns_Friedel_coverage 0.000
_reflns_number_gt 21128
_reflns_number_total 28696
_reflns_threshold_expression 'I > 2\s(I)'
_cod_data_source_file lt5068.cif
_cod_data_source_block 25_5_24c
_cod_original_cell_volume 15831.6(14)
_cod_database_code 1571848
_shelx_shelxl_version_number 2016/6
_chemical_oxdiff_formula '(Zn3 I6 N12 H24 C36) (C15 H16 O3)2 (C6 H12)2'
_chemical_oxdiff_usercomment 9300-04
_shelx_space_group_comment
;
The symmetry employed for this shelxl refinement is uniquely defined
by the following loop, which should always be used as a source of
symmetry information in preference to the above space-group names.
They are only intended as comments.
;
_shelx_estimated_absorpt_t_max 0.340
_shelx_estimated_absorpt_t_min 0.111
_olex2_refinement_description
;
1. Fixed Uiso
 At 1.2 times of:
  All C(H) groups, All C(H,H) groups
 At 1.5 times of:
  All C(H,H,H) groups, All O(H) groups
2. Restrained distances
 C5A-C13A
 1.51 with sigma of 0.02
 O1A-C13A = O2A-C14A
 1.43 with sigma of 0.02
 C801-C802 = C801-C806 = C802-C803 = C803-C804 = C804-C805 = C805-C806
 1.54 with sigma of 0.02
 C5A-O1A
 2.4 with sigma of 0.02
 C12A-C15A
 2.4 with sigma of 0.04
 C801-C803 = C801-C805 = C802-C804 = C803-C805 = C804-C806
 2.54 with sigma of 0.04
 C2A-C1A \\sim C3A-C2A \\sim C4A-C3A \\sim C5A-C4A \\sim C6A-C5A \\sim C6A-C1A
 with sigma of 0.02
 C8A-C7A \\sim C9A-C8A \\sim C9A-C10A \\sim C11A-C10A \\sim C12A-C11A \\sim
C7A-C12A
 with sigma of 0.02
 C1A-C3A \\sim C2A-C4A \\sim C3A-C5A \\sim C4A-C6A \\sim C5A-C1A \\sim C6A-C2A
 with sigma of 0.04
 I311-Zn36 \\sim I411-Zn46
 with sigma of 0.02
 C7A-C9A \\sim C8A-C10A \\sim C9A-C11A \\sim C10A-C12A \\sim C11A-C7A \\sim
C12A-C8A
 with sigma of 0.04
 O2A-C8A \\sim O3A-C12A
 with sigma of 0.02
 Zn43-N311 \\sim Zn33-N311
 with sigma of 0.02
 I406-N311 \\sim I306-N311
 with sigma of 0.04
 I410-Zn45 \\sim I310-Zn35
 with sigma of 0.02
 I406-Zn43 \\sim I306-Zn33
 with sigma of 0.02
 I405-N311 \\sim I305-N311
 with sigma of 0.04
 I409-Zn45 \\sim I309-Zn35
 with sigma of 0.02
 Zn45-N317 \\sim Zn35-N317
 with sigma of 0.02
 I405-Zn43 \\sim I305-Zn33
 with sigma of 0.02
 I312-Zn36 \\sim I412-Zn46
 with sigma of 0.02
 Zn36-N318 \\sim Zn46-N318
 with sigma of 0.02
 Zn36-N319 \\sim Zn46-N319
 with sigma of 0.02
 I311-I312 \\sim I411-I412
 with sigma of 0.04
 I311-N318 \\sim I411-N318
 with sigma of 0.04
 I311-N319 \\sim I411-N319
 with sigma of 0.04
 I312-N318 \\sim I412-N318
 with sigma of 0.04
 I312-N319 \\sim I412-N319
 with sigma of 0.04
 I303-Zn32 \\sim I403-Zn42
 with sigma of 0.02
 I304-Zn32 \\sim I404-Zn42
 with sigma of 0.02
 Zn32-N307 \\sim Zn42-N307
 with sigma of 0.02
 Zn32-N306 \\sim Zn42-N306
 with sigma of 0.02
 I303-I304 \\sim I403-I404
 with sigma of 0.04
 I303-N307 \\sim I403-N307
 with sigma of 0.04
 I303-N306 \\sim I403-N306
 with sigma of 0.04
 I304-N307 \\sim I404-N307
 with sigma of 0.04
 I304-N306 \\sim I404-N306
 with sigma of 0.04
 I406-I405 \\sim I306-I305
 with sigma of 0.04
 I410-I409 \\sim I310-I309
 with sigma of 0.04
 I410-N317 \\sim I310-N317
 with sigma of 0.04
 I409-N317 \\sim I309-N317
 with sigma of 0.04
 I302-Zn31 \\sim I402-Zn41
 with sigma of 0.02
 I301-Zn31 \\sim I401-Zn41
 with sigma of 0.02
 Zn31-N301 \\sim Zn41-N301
 with sigma of 0.02
 I302-I301 \\sim I402-I401
 with sigma of 0.04
 I302-N301 \\sim I402-N301
 with sigma of 0.04
 I301-N301 \\sim I401-N301
 with sigma of 0.04
 I407-Zn44 \\sim I307-Zn34
 with sigma of 0.02
 I408-Zn44 \\sim I308-Zn34
 with sigma of 0.02
 Zn44-N312 \\sim Zn34-N312
 with sigma of 0.02
 Zn44-N313 \\sim Zn34-N313
 with sigma of 0.02
 I407-I408 \\sim I307-I308
 with sigma of 0.04
 I407-N312 \\sim I307-N312
 with sigma of 0.04
 I407-N313 \\sim I307-N313
 with sigma of 0.04
 I408-N312 \\sim I308-N312
 with sigma of 0.04
 I408-N313 \\sim I308-N313
 with sigma of 0.04
 N301-C305 \\sim N301-C405
 with sigma of 0.02
 C303-C304 \\sim C303-C404
 with sigma of 0.02
 C305-C304 \\sim C405-C404
 with sigma of 0.02
 N301-C304 \\sim N301-C404
 with sigma of 0.04
 C303-C305 \\sim C303-C405
 with sigma of 0.04
 Zn52-N307 \\sim Zn32-N307
 with sigma of 0.02
 Zn52-N306 \\sim Zn32-N306
 with sigma of 0.02
 I503-Zn52 \\sim I303-Zn32
 with sigma of 0.02
 I504-Zn52 \\sim I304-Zn32
 with sigma of 0.02
 I411-Zn46 \\sim I511-Zn56
 with sigma of 0.02
 I512-Zn56 \\sim I312-Zn36
 with sigma of 0.02
 C801-C802 \\sim C802-C803 \\sim C803-C804 \\sim C804-C805 \\sim C805-C806
\\sim C806-C801
 with sigma of 0.02
 C801-C805 \\sim C803-C805 \\sim C802-C806 \\sim C802-C804 \\sim C804-C806
\\sim C801-C803
 with sigma of 0.04
3. Restrained planarity
 O3A, C12A, C7A, C8A, O2A
 with sigma of 0.1
4. Uiso/Uaniso restraints and constraints
C4A \\sim O3A \\sim C12A \\sim C15A \\sim C7A \\sim C11A \\sim C8A \\sim C10A
\\sim C9A \\sim O2A \\sim C3A \\sim C5A \\sim C14A \\sim C2A \\sim C6A \\sim
C13A \\sim C1A \\sim O1A: within 2A with sigma of 0.04 and sigma for terminal
atoms of 0.08 within 2A
Zn35 \\sim Zn45: within 2A with sigma of 0.04 and sigma for terminal atoms of
0.08 within 2A
C350 \\sim N318 \\sim C354 \\sim C353 \\sim C352 \\sim C351: within 2A with
sigma of 0.04 and sigma for terminal atoms of 0.08 within 2A
C314 \\sim N306 \\sim C318 \\sim C317 \\sim C316 \\sim C315: within 2A with
sigma of 0.04 and sigma for terminal atoms of 0.08 within 2A
N317 \\sim C348 \\sim C349 \\sim C345 \\sim C346 \\sim C347: within 2A with
sigma of 0.04 and sigma for terminal atoms of 0.08 within 2A
C359 \\sim N319 \\sim C355 \\sim C356 \\sim C357 \\sim C358: within 2A with
sigma of 0.04 and sigma for terminal atoms of 0.08 within 2A
N311 \\sim C329 \\sim C328 \\sim C327 \\sim C331 \\sim C330: within 2A with
sigma of 0.04 and sigma for terminal atoms of 0.08 within 2A
N316 \\sim C344 \\sim N314 \\sim C342 \\sim N315 \\sim C343: within 2A with
sigma of 0.04 and sigma for terminal atoms of 0.08 within 2A
C801 \\sim C802 \\sim C803 \\sim C804 \\sim C805 \\sim C806: within 2A with
sigma of 0.04 and sigma for terminal atoms of 0.08 within 2A
Uanis(Zn33) = Uanis(Zn43)
Uanis(Zn44) = Uanis(Zn34)
Uanis(C305) = Uanis(C405) = Uanis(C404) = Uanis(C304)
Uanis(Zn31) = Uanis(Zn41)
5. Rigid body (RIGU) restrains
 Zn35, Zn45
 with sigma for 1-2 distances of 0.004 and sigma for 1-3 distances of 0.004
 C801, C802, C803, C804, C805, C806
 with sigma for 1-2 distances of 0.004 and sigma for 1-3 distances of 0.004
 N324, C371, C370, C369, C372, C368
 with sigma for 1-2 distances of 0.004 and sigma for 1-3 distances of 0.004
 N311, C328, C327, C329, C331, C330
 with sigma for 1-2 distances of 0.004 and sigma for 1-3 distances of 0.004
6. Others
 Sof(C404)=Sof(H404)=Sof(C405)=Sof(H405)=1-FVAR(1)
 Sof(C305)=Sof(H305)=Sof(C304)=Sof(H304)=FVAR(1)
 Fixed Sof: I406(0.23988) I311(0.54798) I405(0.23988) I410(0.42953)
 I303(0.50056) I302(0.58744) I409(0.42953) I301(0.58744) I407(0.38619)
 I312(0.54798) I304(0.50056) I408(0.38619) Zn43(0.23988) Zn45(0.42953)
 Zn36(0.54798) Zn32(0.50056) Zn31(0.58744) Zn44(0.38619) O3A(0.58464)
 O2A(0.58464) C3A(0.58464) H3A(0.58464) C8A(0.58464) C1A(0.58464) H1A(0.58464)
 C7A(0.58464) C6A(0.58464) H6A(0.58464) C5A(0.58464) O1A(0.58464) H1AA(0.58464)
 C12A(0.58464) C4A(0.58464) C2A(0.58464) H2A(0.58464) C9A(0.58464) H9A(0.58464)
 C10A(0.58464) H10A(0.58464) C13A(0.58464) H13A(0.58464) H13B(0.58464)
 C11A(0.58464) H11A(0.58464) C15A(0.58464) H15A(0.58464) H15B(0.58464)
 H15C(0.58464) I411(0.41062) Zn46(0.41062) I412(0.41062) I403(0.4781)
 Zn42(0.4781) I404(0.4781) Zn33(0.76013) I305(0.76013) I306(0.76013)
 I309(0.57047) Zn35(0.57047) I310(0.57047) I402(0.41256) Zn41(0.41256)
 I401(0.41256) I511(0.0414) Zn56(0.0414) I512(0.0414) I307(0.50571)
 Zn34(0.50571) I308(0.50571) I503(0.02134) Zn52(0.02134) I504(0.02134)
 I507(0.1081) I508(0.1081) Zn54(0.1081) C14A(0.58464) H14A(0.58464)
 H14B(0.58464) H14C(0.58464) C801(0.33355) H80A(0.33355) H80B(0.33355)
 C802(0.33355) H80C(0.33355) H80D(0.33355) C803(0.33355) H80E(0.33355)
 H80F(0.33355) C804(0.33355) H80G(0.33355) H80H(0.33355) C805(0.33355)
 H80I(0.33355) H80J(0.33355) C806(0.33355) H80K(0.33355) H80L(0.33355)
 Fixed Uiso: I511(0.08) Zn56(0.08) I512(0.08) I503(0.08) Zn52(0.08) I504(0.08)
 I507(0.08) I508(0.08) Zn54(0.08) C801(0.08) C802(0.08) C803(0.08) C804(0.08)
 C805(0.08) C806(0.08)
7.a Secondary CH2 refined with riding coordinates:
 C13A(H13A,H13B), C801(H80A,H80B), C802(H80C,H80D), C803(H80E,H80F), C804(H80G,
 H80H), C805(H80I,H80J), C806(H80K,H80L)
7.b Aromatic/amide H refined with riding coordinates:
 C328(H328), C336(H336), C371(H371), C313(H313), C332(H332), C312(H312),
 C348(H348), C329(H329), C333(H333), C353(H353), C335(H335), C323(H323),
 C349(H349), C319(H319), C366(H366), C358(H358), C331(H331), C317(H317),
 C369(H369), C372(H372), C322(H322), C320(H320), C355(H355), C359(H359),
 C354(H354), C341(H341), C330(H330), C350(H350), C365(H365), C368(H368),
 C356(H356), C364(H364), C351(H351), C311(H311), C367(H367), C310(H310),
 C340(H340), C338(H338), C337(H337), C301(H301), C302(H302), C305(H305),
 C347(H347), C318(H318), C3A(H3A), C304(H304), C346(H346), C1A(H1A), C6A(H6A),
 C2A(H2A), C9A(H9A), C10A(H10A), C315(H315), C11A(H11A), C314(H314), C404(H404),
  C405(H405)
7.c Tetrahedral OH refined with riding coordinates:
 O1A(H1AA)
7.d Idealised Me refined with everything fixed:
 C15A(H15A,H15B,H15C), C14A(H14A,H14B,H14C)
;
_olex2_date_sample_data_collection 2023-03-31
_olex2_date_sample_submission 2023-03-31
_olex2_submission_original_sample_id 25_5_24c
_olex2_submission_special_instructions 'No special instructions were received'
_oxdiff_exptl_absorpt_empirical_details
;
Empirical correction (ABSPACK) includes:
- Absorption correction using spherical harmonics
- Frame scaling
- Detector area scaling
- B-factor correction
;
_oxdiff_exptl_absorpt_empirical_full_max 4.465
_oxdiff_exptl_absorpt_empirical_full_min 0.243

loop_
_space_group_symop_operation_xyz
'x, y, z'
'-x+1/2, y, -z+1/2'
'-x, -y, -z'
'x-1/2, -y, z-1/2'

loop_
_atom_site_label
_atom_site_type_symbol
_atom_site_fract_x
_atom_site_fract_y
_atom_site_fract_z
_atom_site_U_iso_or_equiv
_atom_site_adp_type
_atom_site_occupancy
_atom_site_site_symmetry_order
_atom_site_calc_flag
_atom_site_refinement_flags_posn
_atom_site_refinement_flags_adp
_atom_site_refinement_flags_occupancy
_atom_site_disorder_assembly
_atom_site_disorder_group
I406 I 0.1345(6) 0.8945(12) 0.2686(4) 0.131(7) Uani 0.2399 1 d D . P A 1
I311 I 0.4116(4) 0.4920(6) 0.1473(3) 0.094(3) Uani 0.548 1 d D . P B 1
I405 I 0.0663(6) 0.9907(9) 0.3622(5) 0.182(12) Uani 0.2399 1 d D . P A 1
I410 I 0.6425(3) -0.3912(7) 0.2742(4) 0.087(3) Uani 0.4295 1 d D . P C 1
I303 I 0.3949(3) 0.9936(5) 0.6335(2) 0.097(2) Uani 0.5006 1 d D . P D 1
I302 I 0.29481(16) 0.5197(4) 0.98966(17) 0.0771(10) Uani 0.5874 1 d D . P E 1
I409 I 0.5684(2) -0.4950(4) 0.36580(18) 0.0784(18) Uani 0.4295 1 d D . P C 1
I301 I 0.19821(14) 0.5991(3) 0.88266(17) 0.0870(13) Uani 0.5874 1 d D . P E 1
I407 I 0.3271(2) 0.0373(6) 0.5073(2) 0.090(3) Uani 0.3862 1 d D . P F 1
I312 I 0.5164(2) 0.3360(8) 0.1033(3) 0.0955(19) Uani 0.548 1 d D . P B 1
I304 I 0.50279(18) 0.8341(7) 0.59794(19) 0.108(3) Uani 0.5006 1 d D . P D 1
I408 I 0.2186(5) 0.0530(8) 0.4041(6) 0.272(11) Uani 0.3862 1 d D . P F 1
Zn43 Zn 0.0964(7) 0.8704(13) 0.3257(5) 0.0728(15) Uani 0.2399 1 d D . P A 1
Zn45 Zn 0.6006(5) -0.3761(8) 0.3274(4) 0.094(6) Uani 0.4295 1 d D U P C 1
Zn36 Zn 0.4463(3) 0.3501(6) 0.1298(2) 0.071(4) Uani 0.548 1 d D . P B 1
Zn32 Zn 0.4300(2) 0.8486(6) 0.6199(2) 0.062(3) Uani 0.5006 1 d D . P D 1
Zn31 Zn 0.2700(3) 0.6147(12) 0.9257(3) 0.089(2) Uani 0.5874 1 d D . P E 1
Zn44 Zn 0.2939(4) 0.0984(8) 0.4394(4) 0.0907(14) Uani 0.3862 1 d D . P F 1
N308 N 0.3104(6) 0.5588(9) 0.4786(5) 0.058(5) Uani 1 1 d . . . . .
N309 N 0.2694(5) 0.6909(10) 0.4616(5) 0.059(5) Uani 1 1 d . . . . .
N321 N 0.3146(6) 0.0633(9) -0.0079(6) 0.072(6) Uani 1 1 d . . . . .
N312 N 0.2882(7) 0.2376(13) 0.4397(6) 0.081(6) Uani 1 1 d D . . . .
N324 N 0.1469(7) 0.3053(12) -0.1250(6) 0.089(7) Uani 1 1 d . . . . .
N310 N 0.2485(6) 0.5608(10) 0.4237(5) 0.065(5) Uani 1 1 d . . . . .
C308 C 0.4362(8) 0.5916(14) 0.7648(6) 0.060(5) Uani 1 1 d . . . . .
N311 N 0.1374(7) 0.7878(10) 0.3634(6) 0.081(6) Uani 1 1 d D U . . .
C307 C 0.4592(7) 0.4654(12) 0.7990(6) 0.054(5) Uani 1 1 d . . . . .
N317 N 0.5578(8) -0.2719(13) 0.3194(7) 0.082(6) Uani 1 1 d D U . . .
N314 N 0.4257(7) 0.1016(13) 0.2969(6) 0.072(5) Uani 1 1 d . U . . .
N304 N 0.4635(6) 0.5251(12) 0.7695(5) 0.066(5) Uani 1 1 d . . . . .
N305 N 0.5426(6) 0.2391(13) 0.8129(5) 0.063(5) Uani 1 1 d . . . . .
N318 N 0.4548(8) 0.2670(15) 0.1769(6) 0.090(7) Uani 1 1 d D U . . .
N316 N 0.4824(6) 0.0167(9) 0.2764(5) 0.067(5) Uani 1 1 d . U . . .
N307 N 0.3887(7) 0.7826(11) 0.5752(5) 0.070(6) Uani 1 1 d D . . . .
N313 N 0.3339(10) 0.0790(13) 0.4030(6) 0.091(8) Uani 1 1 d D . . . .
N323 N 0.2795(8) -0.2495(13) -0.0581(7) 0.084(6) Uani 1 1 d . . . . .
N320 N 0.2793(7) 0.2038(12) -0.0228(6) 0.086(7) Uani 1 1 d . . . . .
N303 N 0.4321(6) 0.4774(12) 0.8238(5) 0.064(5) Uani 1 1 d . . . . .
N302 N 0.4081(7) 0.6070(13) 0.7879(6) 0.078(6) Uani 1 1 d . . . . .
C352 C 0.4558(9) 0.1509(13) 0.2423(7) 0.071(6) Uani 1 1 d . U . . .
C343 C 0.4782(8) -0.0417(12) 0.3061(7) 0.064(5) Uani 1 1 d . U . . .
N306 N 0.4358(8) 0.7653(14) 0.6678(5) 0.078(6) Uani 1 1 d D U . . .
C334 C 0.2846(8) 0.4218(12) 0.4448(6) 0.058(5) Uani 1 1 d . . . . .
C325 C 0.2458(6) 0.6476(12) 0.4324(6) 0.054(5) Uani 1 1 d . . . . .
C326 C 0.2800(7) 0.5208(12) 0.4489(6) 0.064(6) Uani 1 1 d . . . . .
C344 C 0.4555(8) 0.0859(12) 0.2739(7) 0.065(6) Uani 1 1 d . U . . .
N322 N 0.2546(7) 0.0755(11) -0.0635(6) 0.079(6) Uani 1 1 d . . . . .
C321 C 0.3325(8) 0.6926(14) 0.5161(6) 0.072(7) Uani 1 1 d . . . . .
N319 N 0.4008(7) 0.2820(14) 0.0900(7) 0.093(7) Uani 1 1 d D U . . .
C328 C 0.1994(8) 0.7796(14) 0.4160(7) 0.081(7) Uani 1 1 d . U . . .
H328 H 0.216635 0.809069 0.438252 0.097 Uiso 1 1 calc R U . . .
C324 C 0.3029(7) 0.6474(14) 0.4838(6) 0.061(6) Uani 1 1 d . . . . .
N315 N 0.4518(8) -0.0328(12) 0.3314(6) 0.083(6) Uani 1 1 d . U . . .
C306 C 0.4082(8) 0.5475(15) 0.8171(6) 0.067(6) Uani 1 1 d . . . . .
C316 C 0.4353(8) 0.6544(13) 0.7336(6) 0.060(5) Uani 1 1 d . U . . .
C309 C 0.4871(8) 0.3830(14) 0.8036(6) 0.062(6) Uani 1 1 d . . . . .
C336 C 0.2652(9) 0.2858(16) 0.4118(6) 0.079(8) Uani 1 1 d . . . . .
H336 H 0.250077 0.256891 0.388389 0.095 Uiso 1 1 calc R U . . .
N301 N 0.3192(9) 0.5955(13) 0.8969(7) 0.089(7) Uani 1 1 d D . . . .
C345 C 0.5046(9) -0.1223(15) 0.3080(8) 0.079(7) Uani 1 1 d . U . . .
C362 C 0.2519(8) 0.1653(12) -0.0526(8) 0.077(7) Uani 1 1 d . . . . .
C327 C 0.2095(8) 0.6961(13) 0.4096(7) 0.073(6) Uani 1 1 d . U . . .
C371 C 0.1887(10) 0.1682(14) -0.1094(8) 0.120(12) Uani 1 1 d . . . . .
H371 H 0.193799 0.109021 -0.117002 0.144 Uiso 1 1 calc R U . . .
C313 C 0.5114(9) 0.3606(15) 0.7778(7) 0.077(7) Uani 1 1 d . . . . .
H313 H 0.509570 0.399164 0.755553 0.092 Uiso 1 1 calc R U . . .
C303 C 0.3756(9) 0.5636(17) 0.8434(8) 0.078(7) Uani 1 1 d D . . . .
C332 C 0.3100(9) 0.2800(13) 0.4710(8) 0.078(7) Uani 1 1 d . . . . .
H332 H 0.326653 0.246537 0.492245 0.093 Uiso 1 1 calc R U . . .
C312 C 0.5378(8) 0.2918(15) 0.7788(7) 0.072(7) Uani 1 1 d . . . . .
H312 H 0.552515 0.279194 0.757777 0.086 Uiso 1 1 calc R U . . .
C348 C 0.5591(10) -0.2187(15) 0.2905(8) 0.089(8) Uani 1 1 d . U . . .
H348 H 0.579471 -0.229573 0.274031 0.107 Uiso 1 1 calc R U . . .
C360 C 0.3070(8) 0.1503(16) -0.0012(7) 0.072(6) Uani 1 1 d . . . . .
C329 C 0.1657(8) 0.8275(16) 0.3929(8) 0.086(7) Uani 1 1 d . U . . .
H329 H 0.162509 0.888991 0.398089 0.104 Uiso 1 1 calc R U . . .
C333 C 0.3094(9) 0.3715(12) 0.4739(6) 0.069(7) Uani 1 1 d . . . . .
H333 H 0.326580 0.399835 0.496550 0.082 Uiso 1 1 calc R U . . .
C353 C 0.4832(10) 0.1371(18) 0.2167(7) 0.089(8) Uani 1 1 d . U . . .
H353 H 0.502766 0.088127 0.220469 0.106 Uiso 1 1 calc R U . . .
C335 C 0.2615(9) 0.3750(15) 0.4144(8) 0.081(8) Uani 1 1 d . . . . .
H335 H 0.241926 0.405564 0.394042 0.097 Uiso 1 1 calc R U . . .
C361 C 0.2840(9) 0.0302(13) -0.0372(8) 0.079(8) Uani 1 1 d . . . . .
C357 C 0.3382(9) 0.1943(13) 0.0290(8) 0.091(8) Uani 1 1 d . U . . .
C363 C 0.2858(7) -0.0673(13) -0.0454(7) 0.059(5) Uani 1 1 d . . . . .
C323 C 0.3970(8) 0.6973(13) 0.5669(8) 0.075(7) Uani 1 1 d . . . . .
H323 H 0.421849 0.667868 0.581894 0.090 Uiso 1 1 calc R U . . .
C349 C 0.5312(9) -0.1443(17) 0.2825(7) 0.087(8) Uani 1 1 d . U . . .
H349 H 0.530909 -0.109498 0.259320 0.104 Uiso 1 1 calc R U . . .
C319 C 0.3508(8) 0.8178(16) 0.5559(6) 0.074(7) Uani 1 1 d . . . . .
H319 H 0.342824 0.874003 0.564806 0.089 Uiso 1 1 calc R U . . .
C366 C 0.2575(11) -0.1925(15) -0.0842(8) 0.093(9) Uani 1 1 d . . . . .
H366 H 0.240434 -0.213721 -0.108514 0.112 Uiso 1 1 calc R U . . .
C358 C 0.3358(10) 0.2854(15) 0.0405(8) 0.090(8) Uani 1 1 d . U . . .
H358 H 0.312282 0.320922 0.027145 0.109 Uiso 1 1 calc R U . . .
C342 C 0.4266(9) 0.0363(17) 0.3244(8) 0.076(6) Uani 1 1 d . U . . .
C331 C 0.1801(9) 0.6542(14) 0.3788(8) 0.087(7) Uani 1 1 d . U . . .
H331 H 0.184736 0.593610 0.372995 0.104 Uiso 1 1 calc R U . . .
O3A O 0.2554(10) 0.4732(19) 0.1858(7) 0.085(8) Uani 0.5846 1 d D U P G 1
O2A O 0.3937(9) 0.4264(18) 0.2689(9) 0.084(8) Uani 0.5846 1 d D U P G 1
C370 C 0.2159(7) 0.2133(13) -0.0772(6) 0.067(6) Uani 1 1 d . . . . .
C317 C 0.4684(10) 0.6568(17) 0.7151(8) 0.090(8) Uani 1 1 d . U . . .
H317 H 0.493476 0.621835 0.724916 0.108 Uiso 1 1 calc R U . . .
C369 C 0.2116(8) 0.3013(15) -0.0701(8) 0.078(7) Uani 1 1 d . . . . .
H369 H 0.230431 0.331618 -0.049071 0.093 Uiso 1 1 calc R U . . .
C372 C 0.1545(11) 0.2186(17) -0.1284(9) 0.133(14) Uani 1 1 d . . . . .
H372 H 0.132814 0.187258 -0.146666 0.159 Uiso 1 1 calc R U . . .
C322 C 0.3689(8) 0.6523(13) 0.5361(8) 0.087(9) Uani 1 1 d . . . . .
H322 H 0.375534 0.593286 0.529312 0.105 Uiso 1 1 calc R U . . .
C320 C 0.3236(10) 0.7808(17) 0.5252(6) 0.087(9) Uani 1 1 d . . . . .
H320 H 0.299406 0.812401 0.510321 0.104 Uiso 1 1 calc R U . . .
C355 C 0.4022(9) 0.1952(16) 0.0821(9) 0.098(9) Uani 1 1 d . U . . .
H355 H 0.424324 0.161313 0.098578 0.118 Uiso 1 1 calc R U . . .
C359 C 0.3668(9) 0.3231(16) 0.0704(9) 0.094(8) Uani 1 1 d . U . . .
H359 H 0.362887 0.383521 0.076981 0.113 Uiso 1 1 calc R U . . .
C354 C 0.4823(11) 0.1985(17) 0.1836(8) 0.092(8) Uani 1 1 d . U . . .
H354 H 0.501946 0.189336 0.166184 0.110 Uiso 1 1 calc R U . . .
C341 C 0.3331(12) 0.120(2) 0.3730(14) 0.127(14) Uani 1 1 d . . . . .
H341 H 0.312324 0.167072 0.368206 0.153 Uiso 1 1 calc R U . . .
C330 C 0.1441(10) 0.6985(15) 0.3563(9) 0.102(8) Uani 1 1 d . U . . .
H330 H 0.124254 0.667524 0.336293 0.122 Uiso 1 1 calc R U . . .
C350 C 0.4321(10) 0.2821(18) 0.2066(9) 0.099(9) Uani 1 1 d . U . . .
H350 H 0.414699 0.334201 0.205110 0.118 Uiso 1 1 calc R U . . .
C365 C 0.3056(8) -0.2212(16) -0.0276(11) 0.094(10) Uani 1 1 d . . . . .
H365 H 0.322994 -0.262065 -0.010128 0.112 Uiso 1 1 calc R U . . .
C368 C 0.1771(8) 0.3450(15) -0.0964(7) 0.080(8) Uani 1 1 d . . . . .
H368 H 0.174928 0.407601 -0.093595 0.097 Uiso 1 1 calc R U . . .
C356 C 0.3753(9) 0.1518(13) 0.0532(8) 0.092(8) Uani 1 1 d . U . . .
H356 H 0.380827 0.091005 0.048502 0.111 Uiso 1 1 calc R U . . .
C364 C 0.3091(11) -0.1253(17) -0.0189(8) 0.099(10) Uani 1 1 d . . . . .
H364 H 0.327375 -0.104202 0.004922 0.119 Uiso 1 1 calc R U . . .
C339 C 0.3951(10) 0.0537(17) 0.3528(10) 0.093(9) Uani 1 1 d . . . . .
C351 C 0.4334(10) 0.2250(18) 0.2385(9) 0.093(8) Uani 1 1 d . U . . .
H351 H 0.417458 0.240160 0.258278 0.112 Uiso 1 1 calc R U . . .
C311 C 0.5189(11) 0.2542(14) 0.8374(8) 0.090(9) Uani 1 1 d . . . . .
H311 H 0.521132 0.215328 0.859594 0.108 Uiso 1 1 calc R U . . .
C367 C 0.2593(11) -0.1055(14) -0.0763(9) 0.109(12) Uani 1 1 d . . . . .
H367 H 0.240242 -0.067787 -0.094136 0.131 Uiso 1 1 calc R U . . .
C310 C 0.4891(9) 0.3258(16) 0.8341(8) 0.082(7) Uani 1 1 d . . . . .
H310 H 0.470894 0.333170 0.852895 0.098 Uiso 1 1 calc R U . . .
C340 C 0.3596(10) 0.109(2) 0.3424(11) 0.106(11) Uani 1 1 d . . . . .
H340 H 0.352733 0.138481 0.317278 0.127 Uiso 1 1 calc R U . . .
C338 C 0.3998(14) 0.016(2) 0.3887(10) 0.116(12) Uani 1 1 d . . . . .
H338 H 0.423596 -0.023485 0.396809 0.140 Uiso 1 1 calc R U . . .
C337 C 0.3736(11) 0.030(2) 0.4138(9) 0.093(9) Uani 1 1 d . . . . .
H337 H 0.381490 0.006543 0.440055 0.111 Uiso 1 1 calc R U . . .
C301 C 0.3539(13) 0.542(2) 0.9068(9) 0.114(13) Uani 1 1 d . . . . .
H301 H 0.360293 0.518015 0.932994 0.137 Uiso 1 1 calc R U . . .
C302 C 0.3811(12) 0.520(2) 0.8806(9) 0.110(11) Uani 1 1 d . . . . .
H302 H 0.403122 0.476654 0.887850 0.132 Uiso 1 1 calc R U . . .
C305 C 0.3126(18) 0.637(4) 0.8600(14) 0.100(16) Uani 0.73(8) 1 d D . P E 1
H305 H 0.288236 0.674844 0.851886 0.120 Uiso 0.73(8) 1 calc R U P E 1
C347 C 0.5312(11) -0.2575(17) 0.3428(10) 0.097(8) Uani 1 1 d . U . . .
H347 H 0.531178 -0.297734 0.364140 0.117 Uiso 1 1 calc R U . . .
C318 C 0.4670(12) 0.7139(19) 0.6789(9) 0.102(8) Uani 1 1 d . U . . .
H318 H 0.489816 0.710795 0.664544 0.122 Uiso 1 1 calc R U . . .
C3A C 0.3263(9) 0.3287(13) 0.1787(7) 0.051(8) Uani 0.5846 1 d D U P G 1
H3A H 0.330784 0.371456 0.159563 0.062 Uiso 0.5846 1 calc R U P G 1
C8A C 0.3615(10) 0.4855(17) 0.2523(10) 0.075(9) Uani 0.5846 1 d D U P G 1
C304 C 0.3413(18) 0.622(4) 0.8348(14) 0.100(16) Uani 0.73(8) 1 d D . P E 1
H304 H 0.337012 0.654224 0.810395 0.120 Uiso 0.73(8) 1 calc R U P E 1
C346 C 0.5021(11) -0.1848(18) 0.3382(10) 0.100(8) Uani 1 1 d . U . . .
H346 H 0.481511 -0.178266 0.354787 0.120 Uiso 1 1 calc R U . . .
C1A C 0.3179(10) 0.1763(16) 0.1977(8) 0.064(9) Uani 0.5846 1 d D U P G 1
H1A H 0.316604 0.114732 0.191252 0.077 Uiso 0.5846 1 calc R U P G 1
C7A C 0.3248(8) 0.4523(17) 0.2274(7) 0.070(8) Uani 0.5846 1 d D U P G 1
C6A C 0.3138(12) 0.2035(17) 0.2353(8) 0.081(11) Uani 0.5846 1 d D U P G 1
H6A H 0.310402 0.160527 0.254755 0.098 Uiso 0.5846 1 calc R U P G 1
C5A C 0.3147(13) 0.2937(16) 0.2449(8) 0.076(9) Uani 0.5846 1 d D U P G 1
O1A O 0.2919(9) 0.2626(18) 0.3068(7) 0.096(10) Uani 0.5846 1 d D U P G 1
H1AA H 0.268790 0.246110 0.291665 0.144 Uiso 0.5846 1 calc R U P G 1
C12A C 0.2925(10) 0.5094(17) 0.2094(10) 0.080(9) Uani 0.5846 1 d D U P G 1
C4A C 0.3220(12) 0.3550(14) 0.2165(7) 0.052(7) Uani 0.5846 1 d D U P G 1
C2A C 0.3239(11) 0.2384(15) 0.1694(8) 0.058(8) Uani 0.5846 1 d D U P G 1
H2A H 0.326353 0.219222 0.143553 0.070 Uiso 0.5846 1 calc R U P G 1
C9A C 0.3654(11) 0.5760(18) 0.2589(11) 0.086(11) Uani 0.5846 1 d D U P G 1
H9A H 0.391266 0.599599 0.274837 0.103 Uiso 0.5846 1 calc R U P G 1
C10A C 0.3318(11) 0.632(2) 0.2426(11) 0.086(11) Uani 0.5846 1 d D U P G 1
H10A H 0.333908 0.693597 0.248691 0.103 Uiso 0.5846 1 calc R U P G 1
C315 C 0.4031(13) 0.706(2) 0.7178(10) 0.127(10) Uani 1 1 d . U . . .
H315 H 0.377618 0.708660 0.728595 0.152 Uiso 1 1 calc R U . . .
C13A C 0.3138(15) 0.325(2) 0.2866(9) 0.094(13) Uani 0.5846 1 d D U P G 1
H13A H 0.344059 0.332418 0.301631 0.113 Uiso 0.5846 1 calc R U P G 1
H13B H 0.298992 0.382848 0.285308 0.113 Uiso 0.5846 1 calc R U P G 1
C11A C 0.2953(12) 0.5995(18) 0.2175(11) 0.092(11) Uani 0.5846 1 d D U P G 1
H11A H 0.272374 0.638445 0.205914 0.110 Uiso 0.5846 1 calc R U P G 1
C15A C 0.2194(14) 0.531(3) 0.1739(15) 0.102(16) Uani 0.5846 1 d D U P G 1
H15A H 0.209839 0.553700 0.197537 0.153 Uiso 0.5846 1 calc . U P H 1
H15B H 0.195476 0.498869 0.156960 0.153 Uiso 0.5846 1 calc . U P I 1
H15C H 0.228063 0.581399 0.158940 0.153 Uiso 0.5846 1 calc . U P J 1
I411 I 0.4233(5) 0.4925(7) 0.1411(4) 0.125(7) Uani 0.4106 1 d D . P B 2
Zn46 Zn 0.4518(4) 0.3408(8) 0.1277(4) 0.113(9) Uani 0.4106 1 d D . P B 2
I412 I 0.5182(5) 0.3119(13) 0.0983(5) 0.185(10) Uani 0.4106 1 d D . P B 2
I403 I 0.4038(6) 0.9875(6) 0.6362(4) 0.255(11) Uani 0.4781 1 d D . P D 2
Zn42 Zn 0.4357(5) 0.8428(7) 0.6190(3) 0.144(10) Uani 0.4781 1 d D . P D 2
I404 I 0.5084(5) 0.8285(12) 0.5982(4) 0.265(11) Uani 0.4781 1 d D . P D 2
Zn33 Zn 0.08694(15) 0.8569(3) 0.32665(17) 0.0728(15) Uani 0.7601 1 d D . P A 2
I305 I 0.06028(15) 0.9689(3) 0.37028(16) 0.1109(16) Uani 0.7601 1 d D . P A 2
I306 I 0.11754(11) 0.8933(4) 0.26556(16) 0.1029(15) Uani 0.7601 1 d D . P A 2
I309 I 0.5621(3) -0.4810(5) 0.3786(3) 0.171(4) Uani 0.5705 1 d D . P C 2
Zn35 Zn 0.6028(3) -0.3744(6) 0.3395(3) 0.065(2) Uani 0.5705 1 d D U P C 2
I310 I 0.6319(3) -0.4109(6) 0.2785(3) 0.118(3) Uani 0.5705 1 d D . P C 2
I402 I 0.3168(6) 0.5312(7) 1.0008(4) 0.236(9) Uani 0.4126 1 d D . P E 2
Zn41 Zn 0.2799(5) 0.6137(18) 0.9360(4) 0.089(2) Uani 0.4126 1 d D . P E 2
I401 I 0.2069(5) 0.5779(7) 0.8984(5) 0.261(10) Uani 0.4126 1 d D . P E 2
I511 I 0.4496(17) 0.491(3) 0.1216(15) 0.080 Uiso 0.0414 1 d D U P B 3
Zn56 Zn 0.473(3) 0.331(4) 0.120(3) 0.080 Uiso 0.0414 1 d D U P B 3
I512 I 0.5394(18) 0.323(4) 0.0879(17) 0.080 Uiso 0.0414 1 d D U P B 3
I307 I 0.3258(4) 0.0380(5) 0.5042(3) 0.192(6) Uani 0.5057 1 d D . P F 2
Zn34 Zn 0.2922(3) 0.0994(6) 0.4371(3) 0.0907(14) Uani 0.5057 1 d D . P F 2
I308 I 0.22100(13) 0.0394(3) 0.40052(19) 0.0878(15) Uani 0.5057 1 d D . P F 2
I503 I 0.371(4) 0.975(6) 0.652(4) 0.080 Uiso 0.0213 1 d D U P D 4
Zn52 Zn 0.415(3) 0.8578(15) 0.6248(8) 0.080 Uiso 0.0213 1 d D U P D 4
I504 I 0.481(3) 0.898(6) 0.597(3) 0.080 Uiso 0.0213 1 d D U P D 4
I507 I 0.2858(6) 0.0133(12) 0.4782(5) 0.080 Uiso 0.1081 1 d . U P F 3
I508 I 0.1897(6) 0.0916(13) 0.3733(5) 0.080 Uiso 0.1081 1 d . U P F 3
Zn54 Zn 0.2582(12) 0.111(2) 0.4173(10) 0.080 Uiso 0.1081 1 d . U P F 3
C14A C 0.4317(15) 0.461(4) 0.2954(18) 0.13(2) Uani 0.5846 1 d D U P G 1
H14A H 0.423107 0.510268 0.310948 0.193 Uiso 0.5846 1 calc . U P K 1
H14B H 0.452385 0.482992 0.279723 0.193 Uiso 0.5846 1 calc . U P L 1
H14C H 0.445337 0.414055 0.313412 0.193 Uiso 0.5846 1 calc . U P M 1
C314 C 0.4067(14) 0.760(2) 0.6839(10) 0.128(11) Uani 1 1 d . U . . .
H314 H 0.381933 0.794924 0.673110 0.154 Uiso 1 1 calc R U . . .
C404 C 0.352(4) 0.642(5) 0.844(3) 0.100(16) Uani 0.27(8) 1 d D . P E 2
H404 H 0.349434 0.681006 0.821419 0.120 Uiso 0.27(8) 1 calc R U P E 2
C405 C 0.333(4) 0.664(3) 0.876(3) 0.100(16) Uani 0.27(8) 1 d D . P E 2
H405 H 0.330270 0.724029 0.882649 0.120 Uiso 0.27(8) 1 calc R U P E 2
C801 C 0.3009(12) 0.783(4) 0.3681(14) 0.080 Uiso 0.3335 1 d D U P . .
H80A H 0.290649 0.722428 0.373374 0.096 Uiso 0.3335 1 calc R U P . .
H80B H 0.275101 0.820659 0.358853 0.096 Uiso 0.3335 1 calc R U P . .
C802 C 0.3281(16) 0.821(4) 0.4069(14) 0.080 Uiso 0.3335 1 d D U P . .
H80C H 0.335589 0.883947 0.402466 0.096 Uiso 0.3335 1 calc R U P . .
H80D H 0.310554 0.820557 0.427910 0.096 Uiso 0.3335 1 calc R U P . .
C803 C 0.3700(16) 0.768(4) 0.4211(11) 0.080 Uiso 0.3335 1 d D U P . .
H80E H 0.387686 0.796172 0.445014 0.096 Uiso 0.3335 1 calc R U P . .
H80F H 0.362469 0.706832 0.428563 0.096 Uiso 0.3335 1 calc R U P . .
C804 C 0.3970(12) 0.761(4) 0.3884(14) 0.080 Uiso 0.3335 1 d D U P . .
H80G H 0.407919 0.821397 0.383576 0.096 Uiso 0.3335 1 calc R U P . .
H80H H 0.422484 0.722499 0.397747 0.096 Uiso 0.3335 1 calc R U P . .
C805 C 0.3701(16) 0.724(4) 0.3493(13) 0.080 Uiso 0.3335 1 d D U P . .
H80I H 0.362923 0.661310 0.353173 0.096 Uiso 0.3335 1 calc R U P . .
H80J H 0.387707 0.726844 0.328435 0.096 Uiso 0.3335 1 calc R U P . .
C806 C 0.3279(16) 0.777(4) 0.3355(11) 0.080 Uiso 0.3335 1 d D U P . .
H80K H 0.310281 0.748441 0.311534 0.096 Uiso 0.3335 1 calc R U P . .
H80L H 0.335100 0.838200 0.327940 0.096 Uiso 0.3335 1 calc R U P . .

loop_
_atom_site_aniso_label
_atom_site_aniso_U_11
_atom_site_aniso_U_22
_atom_site_aniso_U_33
_atom_site_aniso_U_23
_atom_site_aniso_U_13
_atom_site_aniso_U_12
I406 0.23(2) 0.087(8) 0.082(7) 0.025(6) 0.033(10) 0.048(12)
I311 0.120(6) 0.041(3) 0.105(4) -0.007(2) -0.012(4) -0.004(3)
I405 0.27(2) 0.033(6) 0.152(10) -0.010(6) -0.171(13) -0.002(7)
I410 0.076(3) 0.064(6) 0.104(4) -0.033(4) -0.020(3) -0.012(3)
I303 0.148(4) 0.037(3) 0.076(3) -0.005(2) -0.052(4) 0.006(2)
I302 0.106(2) 0.0400(16) 0.094(2) 0.0116(14) 0.0396(18) 0.0112(14)
I409 0.097(4) 0.033(2) 0.081(2) 0.0032(18) -0.038(3) 0.006(2)
I301 0.088(2) 0.0467(19) 0.118(3) -0.0059(17) 0.002(2) -0.0051(16)
I407 0.107(4) 0.096(7) 0.072(4) 0.052(4) 0.030(3) 0.053(4)
I312 0.087(3) 0.125(5) 0.073(3) -0.003(3) 0.014(3) -0.030(3)
I304 0.080(3) 0.173(8) 0.067(4) -0.022(4) 0.007(2) -0.083(4)
I408 0.37(2) 0.074(6) 0.42(2) -0.108(9) 0.182(18) -0.093(9)
Zn43 0.062(3) 0.036(2) 0.096(2) 0.0085(17) -0.040(2) -0.016(2)
Zn45 0.158(11) 0.038(4) 0.047(7) -0.015(4) -0.070(5) 0.007(5)
Zn36 0.100(7) 0.056(6) 0.054(5) 0.009(4) 0.008(5) -0.015(5)
Zn32 0.062(4) 0.052(6) 0.054(7) 0.006(5) -0.033(4) -0.025(4)
Zn31 0.140(6) 0.0361(17) 0.097(6) 0.001(5) 0.038(5) 0.007(4)
Zn44 0.136(4) 0.0292(16) 0.112(3) 0.0114(18) 0.039(3) 0.0072(19)
N308 0.077(11) 0.016(7) 0.066(10) 0.003(6) -0.022(9) 0.000(7)
N309 0.064(10) 0.030(8) 0.068(10) 0.012(7) -0.020(8) -0.008(7)
N321 0.084(12) 0.009(6) 0.099(13) 0.007(7) -0.041(11) 0.000(7)
N312 0.107(16) 0.052(11) 0.073(13) -0.008(10) -0.010(12) -0.014(11)
N324 0.110(15) 0.047(8) 0.083(12) 0.019(8) -0.043(11) -0.011(8)
N310 0.080(12) 0.033(8) 0.061(10) 0.006(7) -0.035(9) -0.007(8)
C308 0.085(15) 0.050(12) 0.038(10) 0.007(8) -0.005(10) 0.015(11)
N311 0.095(12) 0.020(6) 0.098(12) 0.023(7) -0.049(9) -0.011(6)
C307 0.063(12) 0.041(10) 0.047(10) 0.016(8) -0.014(9) 0.020(9)
N317 0.096(15) 0.048(11) 0.090(14) 0.002(10) -0.008(12) 0.005(10)
N314 0.079(12) 0.055(10) 0.072(12) -0.014(9) -0.008(10) -0.001(9)
N304 0.075(12) 0.063(11) 0.049(9) -0.003(8) -0.011(8) 0.003(9)
N305 0.061(11) 0.075(12) 0.041(9) -0.002(8) -0.022(8) -0.007(9)
N318 0.127(17) 0.071(12) 0.059(11) 0.025(10) -0.011(11) 0.023(12)
N316 0.099(12) 0.009(6) 0.077(11) 0.002(6) -0.020(9) 0.007(7)
N307 0.097(14) 0.039(9) 0.053(10) 0.007(7) -0.035(9) -0.009(9)
N313 0.17(3) 0.038(10) 0.062(12) 0.001(9) 0.022(14) -0.028(13)
N323 0.088(15) 0.050(11) 0.106(17) 0.005(11) -0.003(13) -0.016(11)
N320 0.114(16) 0.039(9) 0.077(13) 0.026(9) -0.048(12) 0.004(10)
N303 0.063(11) 0.054(10) 0.066(11) 0.002(8) -0.003(9) 0.016(9)
N302 0.098(15) 0.058(12) 0.063(12) 0.019(9) -0.017(11) 0.013(11)
C352 0.098(16) 0.031(10) 0.076(13) -0.016(9) 0.001(12) 0.001(10)
C343 0.083(14) 0.026(9) 0.076(13) -0.012(9) 0.001(11) -0.002(9)
N306 0.117(17) 0.071(12) 0.034(9) 0.008(8) -0.014(10) 0.009(12)
C334 0.086(15) 0.028(9) 0.053(11) 0.004(8) -0.003(10) 0.008(9)
C325 0.051(11) 0.033(9) 0.067(12) 0.017(8) -0.015(9) -0.003(8)
C326 0.080(14) 0.033(9) 0.053(11) -0.014(8) -0.044(10) -0.011(9)
C344 0.076(13) 0.029(9) 0.071(12) -0.011(9) -0.032(11) 0.001(9)
N322 0.104(16) 0.034(9) 0.085(14) 0.008(9) -0.014(12) 0.000(9)
C321 0.097(17) 0.043(11) 0.051(11) 0.006(9) -0.043(12) -0.011(11)
N319 0.091(14) 0.060(11) 0.107(15) 0.020(11) -0.028(12) 0.008(10)
C328 0.077(12) 0.046(8) 0.091(13) -0.001(8) -0.051(10) -0.006(8)
C324 0.063(12) 0.049(11) 0.057(12) -0.009(9) -0.024(10) -0.005(9)
N315 0.106(15) 0.045(10) 0.084(13) -0.031(9) -0.015(11) 0.001(10)
C306 0.081(15) 0.066(14) 0.042(10) -0.009(10) -0.018(10) 0.023(12)
C316 0.080(14) 0.040(10) 0.051(11) 0.001(8) -0.008(10) 0.006(10)
C309 0.073(14) 0.054(12) 0.048(11) 0.010(9) -0.015(10) -0.003(10)
C336 0.12(2) 0.063(14) 0.041(11) 0.008(10) -0.017(12) -0.010(14)
N301 0.15(2) 0.044(11) 0.081(14) 0.000(10) 0.028(14) 0.011(12)
C345 0.094(16) 0.040(11) 0.091(16) 0.015(11) -0.012(13) 0.023(11)
C362 0.095(17) 0.021(9) 0.098(17) 0.023(10) -0.017(14) 0.005(10)
C327 0.082(12) 0.032(7) 0.091(13) 0.019(8) -0.018(10) -0.013(7)
C371 0.17(2) 0.030(9) 0.105(17) 0.010(9) -0.109(17) -0.005(10)
C313 0.11(2) 0.049(13) 0.060(14) 0.011(10) -0.005(14) 0.009(13)
C303 0.088(18) 0.067(15) 0.076(16) 0.004(12) 0.012(13) 0.022(13)
C332 0.102(19) 0.026(10) 0.101(19) 0.006(11) 0.010(15) 0.011(11)
C312 0.067(14) 0.061(14) 0.072(14) -0.018(11) -0.024(11) -0.019(11)
C348 0.106(17) 0.046(12) 0.091(16) 0.008(11) -0.034(14) 0.002(12)
C360 0.071(15) 0.064(14) 0.072(15) 0.006(12) -0.004(12) -0.017(12)
C329 0.079(12) 0.049(10) 0.103(14) 0.012(9) -0.045(11) -0.005(8)
C333 0.12(2) 0.025(9) 0.053(11) -0.014(8) -0.003(12) -0.007(10)
C353 0.129(19) 0.073(14) 0.049(12) 0.014(11) -0.017(13) 0.021(14)
C335 0.085(17) 0.041(12) 0.105(19) -0.014(12) -0.009(14) 0.003(11)
C361 0.103(19) 0.029(10) 0.085(16) 0.002(10) -0.024(14) 0.001(11)
C357 0.114(17) 0.019(9) 0.109(16) 0.020(10) -0.047(14) -0.005(10)
C363 0.061(13) 0.034(10) 0.078(14) 0.007(9) 0.002(11) 0.006(9)
C323 0.077(15) 0.024(9) 0.107(19) -0.001(10) -0.020(13) -0.005(9)
C349 0.101(17) 0.065(13) 0.066(13) 0.015(11) -0.048(12) 0.018(12)
C319 0.082(16) 0.069(15) 0.052(12) -0.004(10) -0.033(11) 0.003(12)
C366 0.15(3) 0.041(13) 0.072(16) 0.017(11) -0.007(16) -0.012(14)
C358 0.113(17) 0.040(11) 0.100(16) -0.007(11) -0.023(14) -0.002(12)
C342 0.085(15) 0.057(13) 0.079(14) -0.020(11) -0.001(12) -0.006(11)
C331 0.101(14) 0.029(9) 0.108(14) 0.004(8) -0.030(11) -0.003(8)
O3A 0.13(2) 0.069(17) 0.053(14) 0.016(12) 0.024(15) 0.029(16)
O2A 0.096(19) 0.057(15) 0.11(2) 0.000(14) 0.033(16) -0.011(14)
C370 0.078(13) 0.046(8) 0.053(10) 0.010(7) -0.044(10) 0.005(8)
C317 0.115(19) 0.062(14) 0.079(15) 0.036(12) -0.011(14) 0.012(13)
C369 0.084(14) 0.047(8) 0.084(14) 0.002(9) -0.024(11) 0.010(9)
C372 0.17(2) 0.056(9) 0.107(19) 0.002(11) -0.119(19) 0.005(12)
C322 0.096(17) 0.028(10) 0.105(18) -0.009(11) -0.053(15) 0.027(11)
C320 0.13(2) 0.064(15) 0.044(12) 0.001(10) -0.023(13) -0.009(15)
C355 0.101(16) 0.046(12) 0.114(17) 0.018(12) -0.057(14) 0.003(11)
C359 0.104(17) 0.039(11) 0.121(18) -0.008(12) -0.021(15) -0.013(12)
C354 0.14(2) 0.065(14) 0.064(13) 0.015(11) -0.002(14) 0.028(14)
C341 0.13(3) 0.059(18) 0.21(4) 0.02(2) 0.08(3) 0.038(18)
C330 0.118(15) 0.035(8) 0.122(16) 0.010(9) -0.046(13) 0.001(9)
C350 0.114(19) 0.053(13) 0.105(18) 0.020(13) -0.033(16) -0.010(13)
C365 0.062(15) 0.046(13) 0.17(3) 0.034(17) 0.027(18) 0.027(12)
C368 0.084(14) 0.046(10) 0.088(14) 0.001(9) -0.034(11) 0.008(9)
C356 0.104(16) 0.021(9) 0.118(17) -0.005(10) -0.056(14) 0.005(10)
C364 0.16(3) 0.053(15) 0.075(17) -0.007(12) 0.003(18) -0.029(17)
C339 0.10(2) 0.050(14) 0.12(2) 0.008(14) -0.023(17) 0.002(13)
C351 0.102(17) 0.063(14) 0.113(18) 0.027(13) 0.017(15) 0.009(13)
C311 0.15(3) 0.028(11) 0.084(18) 0.023(11) 0.009(18) 0.016(13)
C367 0.16(3) 0.023(10) 0.11(2) -0.019(12) -0.05(2) -0.014(13)
C310 0.10(2) 0.062(15) 0.077(16) 0.020(12) 0.009(14) 0.013(14)
C340 0.09(2) 0.09(2) 0.12(3) 0.023(19) -0.024(18) 0.017(17)
C338 0.17(4) 0.07(2) 0.10(2) 0.025(18) 0.03(2) 0.03(2)
C337 0.12(2) 0.10(2) 0.072(17) -0.010(15) 0.033(17) 0.023(19)
C301 0.19(4) 0.09(2) 0.077(18) 0.031(16) 0.07(2) 0.05(2)
C302 0.16(3) 0.08(2) 0.09(2) 0.054(16) 0.02(2) 0.05(2)
C305 0.11(3) 0.11(2) 0.08(2) 0.03(2) 0.03(2) 0.05(2)
C347 0.12(2) 0.044(12) 0.118(19) 0.019(13) -0.006(16) 0.020(13)
C318 0.14(2) 0.067(15) 0.088(16) 0.022(13) 0.001(16) 0.022(15)
C3A 0.056(15) 0.013(11) 0.068(16) 0.006(11) -0.030(14) 0.014(11)
C8A 0.11(2) 0.036(15) 0.084(19) -0.007(14) 0.033(17) -0.032(15)
C304 0.11(3) 0.11(2) 0.08(2) 0.03(2) 0.03(2) 0.05(2)
C346 0.13(2) 0.056(14) 0.119(19) 0.009(13) 0.029(16) 0.019(14)
C1A 0.049(16) 0.043(16) 0.08(2) -0.009(15) -0.021(16) -0.009(13)
C7A 0.10(2) 0.038(15) 0.073(18) 0.006(14) 0.016(16) -0.010(15)
C6A 0.058(18) 0.058(18) 0.11(2) -0.014(18) -0.024(18) -0.017(16)
C5A 0.072(18) 0.047(16) 0.10(2) 0.015(16) -0.012(17) -0.004(15)
O1A 0.11(2) 0.061(17) 0.084(19) 0.031(14) -0.046(17) 0.013(16)
C12A 0.14(2) 0.034(15) 0.068(18) 0.017(14) 0.030(18) 0.005(17)
C4A 0.076(17) 0.019(12) 0.059(15) -0.002(11) 0.008(14) -0.003(12)
C2A 0.051(16) 0.050(16) 0.065(18) -0.010(14) -0.010(14) 0.005(14)
C9A 0.14(3) 0.047(18) 0.09(2) -0.024(16) 0.05(2) -0.045(18)
C10A 0.13(3) 0.07(2) 0.07(2) -0.026(18) 0.05(2) -0.03(2)
C315 0.15(2) 0.12(2) 0.112(19) 0.062(17) 0.025(18) 0.040(18)
C13A 0.12(3) 0.05(2) 0.10(2) 0.035(19) -0.01(2) -0.02(2)
C11A 0.15(3) 0.07(2) 0.06(2) 0.001(17) 0.04(2) -0.01(2)
C15A 0.14(4) 0.06(3) 0.11(3) 0.01(2) 0.03(3) 0.05(3)
I411 0.119(8) 0.035(3) 0.167(13) 0.018(5) -0.099(8) -0.022(4)
Zn46 0.130(12) 0.035(6) 0.119(13) 0.011(6) -0.102(10) -0.001(6)
I412 0.238(16) 0.185(15) 0.101(9) 0.044(9) -0.041(9) -0.104(11)
I403 0.44(2) 0.036(3) 0.172(9) -0.005(4) -0.222(11) 0.007(6)
Zn42 0.30(2) 0.053(9) 0.053(9) 0.020(7) -0.032(10) -0.033(10)
I404 0.41(2) 0.233(17) 0.098(7) 0.039(8) -0.076(9) -0.160(15)
Zn33 0.062(3) 0.036(2) 0.096(2) 0.0085(17) -0.040(2) -0.016(2)
I305 0.107(2) 0.041(2) 0.157(4) -0.041(2) -0.037(2) 0.0063(15)
I306 0.0583(13) 0.079(2) 0.154(3) 0.061(2) -0.0185(15) 0.0037(13)
I309 0.158(6) 0.056(4) 0.287(11) 0.055(5) 0.022(6) 0.005(3)
Zn35 0.071(4) 0.039(3) 0.060(6) -0.008(3) -0.044(4) -0.002(3)
I310 0.164(8) 0.059(3) 0.098(4) -0.027(3) -0.053(4) -0.007(4)
I402 0.47(2) 0.064(6) 0.242(14) 0.075(7) 0.234(16) 0.102(10)
Zn41 0.140(6) 0.0361(17) 0.097(6) 0.001(5) 0.038(5) 0.007(4)
I401 0.44(2) 0.097(7) 0.328(19) -0.111(10) 0.261(17) -0.137(10)
I307 0.394(16) 0.043(4) 0.174(9) 0.055(4) 0.139(9) 0.069(6)
Zn34 0.136(4) 0.0292(16) 0.112(3) 0.0114(18) 0.039(3) 0.0072(19)
I308 0.075(2) 0.033(2) 0.148(4) 0.024(2) 0.006(2) -0.0103(15)
C14A 0.07(3) 0.12(4) 0.18(5) -0.03(4) 0.00(3) -0.04(3)
C314 0.16(2) 0.111(19) 0.101(19) 0.079(16) -0.006(18) 0.050(19)
C404 0.11(3) 0.11(2) 0.08(2) 0.03(2) 0.03(2) 0.05(2)
C405 0.11(3) 0.11(2) 0.08(2) 0.03(2) 0.03(2) 0.05(2)

loop_
_atom_type_symbol
_atom_type_description
_atom_type_scat_dispersion_real
_atom_type_scat_dispersion_imag
_atom_type_scat_source
C C 0.0181 0.0091 'International Tables Vol C Tables 4.2.6.8 and 6.1.1.4'
H H 0.0000 0.0000 'International Tables Vol C Tables 4.2.6.8 and 6.1.1.4'
I I -0.3257 6.8362 'International Tables Vol C Tables 4.2.6.8 and 6.1.1.4'
N N 0.0311 0.0180 'International Tables Vol C Tables 4.2.6.8 and 6.1.1.4'
O O 0.0492 0.0322 'International Tables Vol C Tables 4.2.6.8 and 6.1.1.4'
Zn Zn -1.5491 0.6778 'International Tables Vol C Tables 4.2.6.8 and 6.1.1.4'

loop_
_exptl_crystal_face_index_h
_exptl_crystal_face_index_k
_exptl_crystal_face_index_l
_exptl_crystal_face_perp_dist
0 -1 -2 0.0957
0 1 2 0.0919
1 0 0 0.0288
-1 0 0 0.0460
1 0 2 0.0404
-1 0 -2 0.0606
1 -1 -1 0.0844
0 -1 2 0.0703
0 1 -2 0.1159
0 1 0 0.1117
0 -2 1 0.0773
1 0 -2 0.0862
-1 0 2 0.0538
2 1 -1 0.0974
-2 -1 1 0.0715
-2 1 0 0.0970

loop_
_geom_angle_atom_site_label_1
_geom_angle_atom_site_label_2
_geom_angle_atom_site_label_3
_geom_angle
_geom_angle_site_symmetry_1
_geom_angle_site_symmetry_3
_geom_angle_publ_flag
I405 Zn43 I406 125.1(10) . . ?
N311 Zn43 I406 103.9(11) . . ?
N311 Zn43 I405 112.1(10) . . ?
N311 Zn43 N305 91.6(9) . 4_565 ?
N305 Zn43 I406 113.2(10) 4_565 . ?
N305 Zn43 I405 105.8(10) 4_565 . ?
I410 Zn45 I409 130.2(6) . . ?
N324 Zn45 I410 102.7(10) 4_656 . ?
N324 Zn45 I409 103.1(8) 4_656 . ?
N317 Zn45 I410 113.9(10) . . ?
N317 Zn45 I409 106.7(9) . . ?
N317 Zn45 N324 92.6(9) . 4_656 ?
I311 Zn36 I312 126.9(5) . . ?
N318 Zn36 I311 109.0(8) . . ?
N318 Zn36 I312 104.6(9) . . ?
N318 Zn36 N319 100.6(10) . . ?
N319 Zn36 I311 107.8(8) . . ?
N319 Zn36 I312 104.9(9) . . ?
I303 Zn32 I304 125.2(4) . . ?
N307 Zn32 I303 108.7(7) . . ?
N307 Zn32 I304 101.9(7) . . ?
N306 Zn32 I303 110.5(8) . . ?
N306 Zn32 I304 104.3(8) . . ?
N306 Zn32 N307 104.1(8) . . ?
I301 Zn31 I302 122.5(6) . . ?
N323 Zn31 I302 107.8(8) 1_566 . ?
N323 Zn31 I301 108.3(8) 1_566 . ?
N301 Zn31 I302 102.0(8) . . ?
N301 Zn31 I301 113.3(9) . . ?
N301 Zn31 N323 100.7(11) . 1_566 ?
I408 Zn44 I407 121.0(7) . . ?
N312 Zn44 I407 112.2(8) . . ?
N312 Zn44 I408 101.5(8) . . ?
N313 Zn44 I407 109.5(9) . . ?
N313 Zn44 I408 108.3(10) . . ?
N313 Zn44 N312 102.5(10) . . ?
C326 N308 C324 112.9(15) . . ?
C325 N309 C324 117.1(17) . . ?
C361 N321 C360 111.3(17) . . ?
C336 N312 Zn44 126.1(17) . . ?
C336 N312 C332 117(2) . . ?
C336 N312 Zn34 123.8(16) . . ?
C336 N312 Zn54 95.3(18) . . ?
C332 N312 Zn44 117.1(16) . . ?
C332 N312 Zn34 119.4(16) . . ?
C332 N312 Zn54 145(2) . . ?
C372 N324 Zn45 120.4(15) . 4 ?
C372 N324 C368 112.4(19) . . ?
C372 N324 Zn35 125.7(15) . 4 ?
C368 N324 Zn45 125.3(15) . 4 ?
C368 N324 Zn35 121.4(16) . 4 ?
C326 N310 C325 111.7(15) . . ?
N304 C308 N302 124(2) . . ?
N304 C308 C316 121(2) . . ?
N302 C308 C316 115(2) . . ?
C329 N311 Zn43 116.1(15) . . ?
C329 N311 C330 117.5(19) . . ?
C329 N311 Zn33 122.4(14) . . ?
C330 N311 Zn43 125.2(17) . . ?
C330 N311 Zn33 120.0(15) . . ?
N304 C307 C309 118(2) . . ?
N303 C307 N304 123.4(17) . . ?
N303 C307 C309 118.6(18) . . ?
C348 N317 Zn45 117(2) . . ?
C348 N317 C347 120(3) . . ?
C348 N317 Zn35 126(2) . . ?
C347 N317 Zn45 122.4(19) . . ?
C347 N317 Zn35 113.3(18) . . ?
C342 N314 C344 111(2) . . ?
C308 N304 C307 115(2) . . ?
C312 N305 Zn43 120.5(18) . 4_666 ?
C312 N305 Zn33 124.0(18) . 4_666 ?
C311 N305 Zn43 120.5(16) . 4_666 ?
C311 N305 C312 119(2) . . ?
C311 N305 Zn33 117.0(16) . 4_666 ?
C354 N318 Zn36 126(2) . . ?
C354 N318 C350 115(2) . . ?
C354 N318 Zn46 119(2) . . ?
C354 N318 Zn56 101(2) . . ?
C350 N318 Zn36 119.1(18) . . ?
C350 N318 Zn46 126.1(18) . . ?
C350 N318 Zn56 143(2) . . ?
C344 N316 C343 113(2) . . ?
C323 N307 Zn32 119.8(14) . . ?
C323 N307 Zn42 115.1(15) . . ?
C323 N307 Zn52 129.2(18) . . ?
C319 N307 Zn32 122.6(15) . . ?
C319 N307 C323 117.3(18) . . ?
C319 N307 Zn42 127.5(15) . . ?
C319 N307 Zn52 111(2) . . ?
C341 N313 Zn44 124(3) . . ?
C341 N313 C337 111(3) . . ?
C341 N313 Zn34 122(3) . . ?
C337 N313 Zn44 123.3(18) . . ?
C337 N313 Zn34 125.6(18) . . ?
C366 N323 Zn31 114.8(18) . 1_544 ?
C366 N323 Zn41 126.1(19) . 1_544 ?
C365 N323 Zn31 125.1(18) . 1_544 ?
C365 N323 C366 120(2) . . ?
C365 N323 Zn41 113.7(18) . 1_544 ?
C360 N320 C362 115.0(19) . . ?
C306 N303 C307 115(2) . . ?
C308 N302 C306 115(2) . . ?
C353 C352 C344 118(2) . . ?
C351 C352 C344 124(3) . . ?
C351 C352 C353 117(3) . . ?
N316 C343 C345 115(2) . . ?
N315 C343 N316 126(2) . . ?
N315 C343 C345 119(2) . . ?
C318 N306 Zn32 124(2) . . ?
C318 N306 Zn42 118(2) . . ?
C318 N306 Zn52 140(3) . . ?
C314 N306 Zn32 118(2) . . ?
C314 N306 C318 117(3) . . ?
C314 N306 Zn42 124(2) . . ?
C314 N306 Zn52 103(3) . . ?
C333 C334 C326 122.1(17) . . ?
C335 C334 C326 123.1(18) . . ?
C335 C334 C333 114.5(19) . . ?
N309 C325 N310 127.4(16) . . ?
N309 C325 C327 115.5(18) . . ?
N310 C325 C327 116.8(17) . . ?
N308 C326 C334 114.6(16) . . ?
N310 C326 N308 127.8(17) . . ?
N310 C326 C334 117.6(15) . . ?
N314 C344 C352 115.0(19) . . ?
N316 C344 N314 127(2) . . ?
N316 C344 C352 118(2) . . ?
C361 N322 C362 112.5(19) . . ?
C322 C321 C324 121(2) . . ?
C322 C321 C320 119.9(19) . . ?
C320 C321 C324 119(2) . . ?
C355 N319 Zn36 125.4(16) . . ?
C355 N319 Zn46 119.9(17) . . ?
C355 N319 Zn56 108(2) . . ?
C359 N319 Zn36 119.9(18) . . ?
C359 N319 C355 115(2) . . ?
C359 N319 Zn46 125.4(18) . . ?
C359 N319 Zn56 133(2) . . ?
C327 C328 H328 117.3 . . ?
C327 C328 C329 125(2) . . ?
C329 C328 H328 117.3 . . ?
N308 C324 C321 116.8(17) . . ?
N309 C324 N308 122.5(16) . . ?
N309 C324 C321 120.6(19) . . ?
C342 N315 C343 114(2) . . ?
N303 C306 N302 126(2) . . ?
N303 C306 C303 118(2) . . ?
N302 C306 C303 116(2) . . ?
C317 C316 C308 119(2) . . ?
C315 C316 C308 127(3) . . ?
C315 C316 C317 114(3) . . ?
C313 C309 C307 123(2) . . ?
C313 C309 C310 115(2) . . ?
C310 C309 C307 123(2) . . ?
N312 C336 H336 118.4 . . ?
N312 C336 C335 123(2) . . ?
C335 C336 H336 118.4 . . ?
C301 N301 Zn31 128.6(19) . . ?
C301 N301 C305 118(3) . . ?
C301 N301 Zn41 119.1(19) . . ?
C301 N301 C405 104(5) . . ?
C305 N301 Zn31 113(2) . . ?
C405 N301 Zn41 124(2) . . ?
C349 C345 C343 126(2) . . ?
C349 C345 C346 116(2) . . ?
C346 C345 C343 118(3) . . ?
N320 C362 N322 123.9(19) . . ?
N320 C362 C370 122.3(19) . . ?
N322 C362 C370 114(2) . . ?
C328 C327 C325 125(2) . . ?
C328 C327 C331 114(2) . . ?
C331 C327 C325 120(2) . . ?
C370 C371 H371 123.4 . . ?
C372 C371 H371 123.4 . . ?
C372 C371 C370 113(2) . . ?
C309 C313 H313 115.6 . . ?
C312 C313 C309 129(2) . . ?
C312 C313 H313 115.6 . . ?
C302 C303 C306 120(2) . . ?
C304 C303 C306 125(2) . . ?
C304 C303 C302 116(3) . . ?
C404 C303 C306 124(3) . . ?
C404 C303 C302 111(3) . . ?
N312 C332 H332 119.0 . . ?
N312 C332 C333 122(2) . . ?
C333 C332 H332 119.0 . . ?
N305 C312 H312 122.4 . . ?
C313 C312 N305 115(3) . . ?
C313 C312 H312 122.4 . . ?
N317 C348 H348 119.0 . . ?
N317 C348 C349 122(3) . . ?
C349 C348 H348 119.0 . . ?
N321 C360 C357 117(2) . . ?
N320 C360 N321 128(2) . . ?
N320 C360 C357 114(2) . . ?
N311 C329 C328 121(2) . . ?
N311 C329 H329 119.7 . . ?
C328 C329 H329 119.7 . . ?
C334 C333 C332 121(2) . . ?
C334 C333 H333 119.6 . . ?
C332 C333 H333 119.6 . . ?
C352 C353 H353 120.3 . . ?
C352 C353 C354 119(3) . . ?
C354 C353 H353 120.3 . . ?
C334 C335 C336 122(2) . . ?
C334 C335 H335 118.9 . . ?
C336 C335 H335 118.9 . . ?
N321 C361 N322 127.4(19) . . ?
N321 C361 C363 117.3(19) . . ?
N322 C361 C363 114.8(19) . . ?
C360 C357 C356 124(2) . . ?
C358 C357 C360 125(2) . . ?
C358 C357 C356 110(2) . . ?
C364 C363 C361 122(2) . . ?
C367 C363 C361 122(2) . . ?
C367 C363 C364 115(2) . . ?
N307 C323 H323 120.1 . . ?
N307 C323 C322 120(2) . . ?
C322 C323 H323 120.1 . . ?
C345 C349 C348 120(3) . . ?
C345 C349 H349 119.9 . . ?
C348 C349 H349 119.9 . . ?
N307 C319 H319 117.1 . . ?
C320 C319 N307 126(2) . . ?
C320 C319 H319 117.1 . . ?
N323 C366 H366 119.9 . . ?
N323 C366 C367 120(3) . . ?
C367 C366 H366 119.9 . . ?
C357 C358 H358 119.1 . . ?
C359 C358 C357 122(2) . . ?
C359 C358 H358 119.1 . . ?
N314 C342 C339 113(2) . . ?
N315 C342 N314 129(3) . . ?
N315 C342 C339 118(3) . . ?
C327 C331 H331 118.9 . . ?
C330 C331 C327 122(2) . . ?
C330 C331 H331 118.9 . . ?
C12A O3A C15A 117(3) . . ?
C8A O2A C14A 118(4) . . ?
C371 C370 C362 119(2) . . ?
C369 C370 C362 118.2(18) . . ?
C369 C370 C371 122.5(18) . . ?
C316 C317 H317 119.4 . . ?
C316 C317 C318 121(3) . . ?
C318 C317 H317 119.4 . . ?
C370 C369 H369 122.4 . . ?
C370 C369 C368 115(2) . . ?
C368 C369 H369 122.4 . . ?
N324 C372 C371 130(2) . . ?
N324 C372 H372 115.2 . . ?
C371 C372 H372 115.2 . . ?
C321 C322 C323 120.1(19) . . ?
C321 C322 H322 120.0 . . ?
C323 C322 H322 120.0 . . ?
C321 C320 H320 121.8 . . ?
C319 C320 C321 116(2) . . ?
C319 C320 H320 121.8 . . ?
N319 C355 H355 117.0 . . ?
C356 C355 N319 126(2) . . ?
C356 C355 H355 117.0 . . ?
N319 C359 C358 125(2) . . ?
N319 C359 H359 117.7 . . ?
C358 C359 H359 117.7 . . ?
N318 C354 C353 122(3) . . ?
N318 C354 H354 119.0 . . ?
C353 C354 H354 119.0 . . ?
N313 C341 H341 115.2 . . ?
N313 C341 C340 130(3) . . ?
C340 C341 H341 115.2 . . ?
N311 C330 C331 120(2) . . ?
N311 C330 H330 120.0 . . ?
C331 C330 H330 120.0 . . ?
N318 C350 H350 118.5 . . ?
N318 C350 C351 123(3) . . ?
C351 C350 H350 118.5 . . ?
N323 C365 H365 119.7 . . ?
N323 C365 C364 121(2) . . ?
C364 C365 H365 119.7 . . ?
N324 C368 C369 126(2) . . ?
N324 C368 H368 117.1 . . ?
C369 C368 H368 117.1 . . ?
C357 C356 H356 119.1 . . ?
C355 C356 C357 122(2) . . ?
C355 C356 H356 119.1 . . ?
C363 C364 C365 119(3) . . ?
C363 C364 H364 120.6 . . ?
C365 C364 H364 120.6 . . ?
C340 C339 C342 122(3) . . ?
C338 C339 C342 123(3) . . ?
C338 C339 C340 115(4) . . ?
C352 C351 C350 122(3) . . ?
C352 C351 H351 118.8 . . ?
C350 C351 H351 118.8 . . ?
N305 C311 H311 118.0 . . ?
N305 C311 C310 124(2) . . ?
C310 C311 H311 118.0 . . ?
C363 C367 H367 117.4 . . ?
C366 C367 C363 125(3) . . ?
C366 C367 H367 117.4 . . ?
C309 C310 C311 118(3) . . ?
C309 C310 H310 120.9 . . ?
C311 C310 H310 120.9 . . ?
C341 C340 H340 122.4 . . ?
C339 C340 C341 115(3) . . ?
C339 C340 H340 122.4 . . ?
C339 C338 H338 117.8 . . ?
C337 C338 C339 124(3) . . ?
C337 C338 H338 117.8 . . ?
N313 C337 H337 118.7 . . ?
C338 C337 N313 123(3) . . ?
C338 C337 H337 118.7 . . ?
N301 C301 H301 118.4 . . ?
N301 C301 C302 123(3) . . ?
C302 C301 H301 118.4 . . ?
C303 C302 H302 120.1 . . ?
C301 C302 C303 120(3) . . ?
C301 C302 H302 120.1 . . ?
N301 C305 H305 119.9 . . ?
N301 C305 C304 120(3) . . ?
C304 C305 H305 119.9 . . ?
N317 C347 H347 118.4 . . ?
N317 C347 C346 123(3) . . ?
C346 C347 H347 118.4 . . ?
N306 C318 C317 120(3) . . ?
N306 C318 H318 120.2 . . ?
C317 C318 H318 120.2 . . ?
C4A C3A H3A 120.6 . . ?
C4A C3A C2A 118.7(15) . . ?
C2A C3A H3A 120.6 . . ?
C7A C8A O2A 118(2) . . ?
C7A C8A C9A 119.6(16) . . ?
C9A C8A O2A 122(2) . . ?
C303 C304 C305 123(3) . . ?
C303 C304 H304 118.5 . . ?
C305 C304 H304 118.5 . . ?
C345 C346 C347 118(3) . . ?
C345 C346 H346 121.1 . . ?
C347 C346 H346 121.1 . . ?
C6A C1A H1A 119.9 . . ?
C6A C1A C2A 120.3(16) . . ?
C2A C1A H1A 119.9 . . ?
C8A C7A C4A 120(2) . . ?
C12A C7A C8A 119.8(16) . . ?
C12A C7A C4A 120(2) . . ?
C1A C6A H6A 119.8 . . ?
C1A C6A C5A 120.4(16) . . ?
C5A C6A H6A 119.8 . . ?
C6A C5A C4A 118.6(15) . . ?
C6A C5A C13A 121(2) . . ?
C4A C5A C13A 119.7(19) . . ?
C13A O1A H1AA 109.5 . . ?
C7A C12A O3A 118(2) . . ?
C7A C12A C11A 120.7(16) . . ?
C11A C12A O3A 121(2) . . ?
C3A C4A C7A 119.8(18) . . ?
C3A C4A C5A 121.6(15) . . ?
C5A C4A C7A 118.6(19) . . ?
C3A C2A H2A 119.9 . . ?
C1A C2A C3A 120.3(15) . . ?
C1A C2A H2A 119.9 . . ?
C8A C9A H9A 120.0 . . ?
C10A C9A C8A 120.0(17) . . ?
C10A C9A H9A 120.0 . . ?
C9A C10A H10A 119.7 . . ?
C11A C10A C9A 120.7(17) . . ?
C11A C10A H10A 119.7 . . ?
C316 C315 H315 120.3 . . ?
C316 C315 C314 119(4) . . ?
C314 C315 H315 120.3 . . ?
C5A C13A H13A 109.3 . . ?
C5A C13A H13B 109.3 . . ?
O1A C13A C5A 111.5(18) . . ?
O1A C13A H13A 109.3 . . ?
O1A C13A H13B 109.3 . . ?
H13A C13A H13B 108.0 . . ?
C12A C11A H11A 120.5 . . ?
C10A C11A C12A 119.0(16) . . ?
C10A C11A H11A 120.5 . . ?
O3A C15A H15A 109.5 . . ?
O3A C15A H15B 109.5 . . ?
O3A C15A H15C 109.5 . . ?
H15A C15A H15B 109.5 . . ?
H15A C15A H15C 109.5 . . ?
H15B C15A H15C 109.5 . . ?
N318 Zn46 N319 100.9(11) . . ?
N318 Zn46 I411 107.6(10) . . ?
N318 Zn46 I412 109.8(10) . . ?
N319 Zn46 I411 104.2(8) . . ?
N319 Zn46 I412 106.1(11) . . ?
I411 Zn46 I412 125.3(7) . . ?
N307 Zn42 I403 106.7(8) . . ?
N307 Zn42 I404 107.8(9) . . ?
N306 Zn42 N307 102.9(9) . . ?
N306 Zn42 I403 103.6(9) . . ?
N306 Zn42 I404 109.5(10) . . ?
I403 Zn42 I404 124.4(7) . . ?
N311 Zn33 I305 106.2(7) . . ?
N311 Zn33 I306 103.7(7) . . ?
N305 Zn33 N311 100.9(7) 4_565 . ?
N305 Zn33 I305 109.0(7) 4_565 . ?
N305 Zn33 I306 109.0(6) 4_565 . ?
I305 Zn33 I306 125.2(3) . . ?
N324 Zn35 N317 99.1(9) 4_656 . ?
N324 Zn35 I309 111.7(9) 4_656 . ?
N324 Zn35 I310 107.6(9) 4_656 . ?
N317 Zn35 I309 104.7(8) . . ?
N317 Zn35 I310 102.8(8) . . ?
I310 Zn35 I309 126.8(5) . . ?
N323 Zn41 I402 113.6(11) 1_566 . ?
N323 Zn41 I401 104.3(10) 1_566 . ?
N301 Zn41 N323 102.5(13) . 1_566 ?
N301 Zn41 I402 106.1(10) . . ?
N301 Zn41 I401 104.7(10) . . ?
I401 Zn41 I402 123.4(10) . . ?
N318 Zn56 N319 82(2) . . ?
N318 Zn56 I511 104(3) . . ?
N318 Zn56 I512 135(4) . . ?
N319 Zn56 I511 92(3) . . ?
N319 Zn56 I512 126(5) . . ?
I511 Zn56 I512 109(3) . . ?
N312 Zn34 I307 110.3(7) . . ?
N312 Zn34 I308 109.0(7) . . ?
N313 Zn34 N312 103.6(10) . . ?
N313 Zn34 I307 106.6(9) . . ?
N313 Zn34 I308 106.4(8) . . ?
I308 Zn34 I307 119.6(5) . . ?
N307 Zn52 I503 122(4) . . ?
N307 Zn52 I504 92(3) . . ?
N306 Zn52 N307 103.8(12) . . ?
N306 Zn52 I503 109(4) . . ?
N306 Zn52 I504 105(4) . . ?
I503 Zn52 I504 121(4) . . ?
N312 Zn54 I507 99.3(15) . . ?
N312 Zn54 I508 126.4(18) . . ?
I508 Zn54 I507 124.2(15) . . ?
O2A C14A H14A 109.5 . . ?
O2A C14A H14B 109.5 . . ?
O2A C14A H14C 109.5 . . ?
H14A C14A H14B 109.5 . . ?
H14A C14A H14C 109.5 . . ?
H14B C14A H14C 109.5 . . ?
N306 C314 C315 128(3) . . ?
N306 C314 H314 115.8 . . ?
C315 C314 H314 115.8 . . ?
C303 C404 H404 119.6 . . ?
C303 C404 C405 121(4) . . ?
C405 C404 H404 119.5 . . ?
N301 C405 C404 118(4) . . ?
N301 C405 H405 120.8 . . ?
C404 C405 H405 120.8 . . ?
H80A C801 H80B 108.0 . . ?
C802 C801 H80A 109.4 . . ?
C802 C801 H80B 109.4 . . ?
C806 C801 H80A 109.4 . . ?
C806 C801 H80B 109.4 . . ?
C806 C801 C802 111(2) . . ?
C801 C802 H80C 109.4 . . ?
C801 C802 H80D 109.4 . . ?
H80C C802 H80D 108.0 . . ?
C803 C802 C801 111.1(19) . . ?
C803 C802 H80C 109.4 . . ?
C803 C802 H80D 109.4 . . ?
C802 C803 H80E 109.3 . . ?
C802 C803 H80F 109.3 . . ?
H80E C803 H80F 108.0 . . ?
C804 C803 C802 111.5(19) . . ?
C804 C803 H80E 109.3 . . ?
C804 C803 H80F 109.3 . . ?
C803 C804 H80G 109.3 . . ?
C803 C804 H80H 109.3 . . ?
H80G C804 H80H 107.9 . . ?
C805 C804 C803 112(2) . . ?
C805 C804 H80G 109.3 . . ?
C805 C804 H80H 109.3 . . ?
C804 C805 H80I 109.3 . . ?
C804 C805 H80J 109.3 . . ?
C804 C805 C806 111.6(19) . . ?
H80I C805 H80J 108.0 . . ?
C806 C805 H80I 109.3 . . ?
C806 C805 H80J 109.3 . . ?
C801 C806 H80K 109.3 . . ?
C801 C806 H80L 109.3 . . ?
C805 C806 C801 111.7(19) . . ?
C805 C806 H80K 109.3 . . ?
C805 C806 H80L 109.3 . . ?
H80K C806 H80L 107.9 . . ?

loop_
_geom_bond_atom_site_label_1
_geom_bond_atom_site_label_2
_geom_bond_distance
_geom_bond_site_symmetry_2
_geom_bond_publ_flag
I406 Zn43 2.521(16) . ?
I311 Zn36 2.523(10) . ?
I405 Zn43 2.492(15) . ?
I410 Zn45 2.468(13) . ?
I303 Zn32 2.528(9) . ?
I302 Zn31 2.599(10) . ?
I409 Zn45 2.548(13) . ?
I301 Zn31 2.441(10) . ?
I407 Zn44 2.521(12) . ?
I312 Zn36 2.554(9) . ?
I304 Zn32 2.556(9) . ?
I408 Zn44 2.519(14) . ?
Zn43 N311 2.05(2) . ?
Zn43 N305 2.33(3) 4_565 ?
Zn45 N324 2.22(2) 4_656 ?
Zn45 N317 2.04(2) . ?
Zn36 N318 2.02(2) . ?
Zn36 N319 2.04(2) . ?
Zn32 N307 2.049(17) . ?
Zn32 N306 2.04(2) . ?
Zn31 N323 2.12(3) 1_566 ?
Zn31 N301 2.02(3) . ?
Zn44 N312 2.10(2) . ?
Zn44 N313 1.97(3) . ?
N308 C326 1.37(2) . ?
N308 C324 1.37(2) . ?
N309 C325 1.29(2) . ?
N309 C324 1.34(2) . ?
N321 C360 1.36(3) . ?
N321 C361 1.34(3) . ?
N312 C336 1.29(3) . ?
N312 C332 1.31(3) . ?
N312 Zn34 2.08(2) . ?
N312 Zn54 2.20(4) . ?
N324 C372 1.33(3) . ?
N324 C368 1.36(3) . ?
N324 Zn35 1.95(2) 4 ?
N310 C325 1.34(2) . ?
N310 C326 1.32(2) . ?
C308 N304 1.30(3) . ?
C308 N302 1.32(3) . ?
C308 C316 1.42(3) . ?
N311 C329 1.34(3) . ?
N311 C330 1.39(3) . ?
N311 Zn33 2.088(16) . ?
C307 N304 1.38(3) . ?
C307 N303 1.33(3) . ?
C307 C309 1.51(3) . ?
N317 C348 1.28(3) . ?
N317 C347 1.29(4) . ?
N317 Zn35 2.11(2) . ?
N314 C344 1.36(3) . ?
N314 C342 1.36(3) . ?
N305 C312 1.40(3) . ?
N305 C311 1.25(3) . ?
N305 Zn33 1.99(2) 4_666 ?
N318 C354 1.33(3) . ?
N318 C350 1.37(4) . ?
N318 Zn46 2.01(2) . ?
N318 Zn56 2.35(9) . ?
N316 C343 1.37(3) . ?
N316 C344 1.33(3) . ?
N307 C323 1.35(3) . ?
N307 C319 1.35(3) . ?
N307 Zn42 2.084(19) . ?
N307 Zn52 2.06(2) . ?
N313 C341 1.20(4) . ?
N313 C337 1.43(4) . ?
N313 Zn34 1.95(3) . ?
N323 C366 1.33(3) . ?
N323 C365 1.26(4) . ?
N323 Zn41 2.07(3) 1_544 ?
N320 C362 1.33(3) . ?
N320 C360 1.30(3) . ?
N303 C306 1.29(3) . ?
N302 C306 1.34(3) . ?
C352 C344 1.46(3) . ?
C352 C353 1.37(4) . ?
C352 C351 1.31(3) . ?
C343 N315 1.32(3) . ?
C343 C345 1.46(3) . ?
N306 C318 1.24(3) . ?
N306 Zn42 2.04(2) . ?
N306 Zn52 2.04(3) . ?
N306 C314 1.16(4) . ?
C334 C326 1.50(2) . ?
C334 C333 1.36(3) . ?
C334 C335 1.34(3) . ?
C325 C327 1.44(3) . ?
N322 C362 1.41(3) . ?
N322 C361 1.34(3) . ?
C321 C324 1.46(2) . ?
C321 C322 1.35(3) . ?
C321 C320 1.40(3) . ?
N319 C355 1.33(3) . ?
N319 C359 1.30(3) . ?
N319 Zn46 2.04(2) . ?
N319 Zn56 2.42(10) . ?
C328 H328 0.9500 . ?
C328 C327 1.32(3) . ?
C328 C329 1.39(3) . ?
N315 C342 1.30(3) . ?
C306 C303 1.52(3) . ?
C316 C317 1.32(4) . ?
C316 C315 1.30(4) . ?
C309 C313 1.32(3) . ?
C309 C310 1.35(3) . ?
C336 H336 0.9500 . ?
C336 C335 1.35(3) . ?
N301 C301 1.34(4) . ?
N301 C305 1.38(4) . ?
N301 Zn41 2.02(3) . ?
N301 C405 1.38(4) . ?
C345 C349 1.37(4) . ?
C345 C346 1.41(4) . ?
C362 C370 1.45(3) . ?
C327 C331 1.40(3) . ?
C371 H371 0.9500 . ?
C371 C370 1.42(3) . ?
C371 C372 1.37(3) . ?
C313 H313 0.9500 . ?
C313 C312 1.32(3) . ?
C303 C302 1.41(3) . ?
C303 C304 1.38(4) . ?
C303 C404 1.38(4) . ?
C332 H332 0.9500 . ?
C332 C333 1.38(3) . ?
C312 H312 0.9500 . ?
C348 H348 0.9500 . ?
C348 C349 1.41(3) . ?
C360 C357 1.43(3) . ?
C329 H329 0.9500 . ?
C333 H333 0.9500 . ?
C353 H353 0.9500 . ?
C353 C354 1.46(3) . ?
C335 H335 0.9500 . ?
C361 C363 1.50(3) . ?
C357 C358 1.43(3) . ?
C357 C356 1.43(3) . ?
C363 C364 1.36(3) . ?
C363 C367 1.33(3) . ?
C323 H323 0.9500 . ?
C323 C322 1.40(3) . ?
C349 H349 0.9500 . ?
C319 H319 0.9500 . ?
C319 C320 1.33(3) . ?
C366 H366 0.9500 . ?
C366 C367 1.33(3) . ?
C358 H358 0.9500 . ?
C358 C359 1.38(3) . ?
C342 C339 1.55(4) . ?
C331 H331 0.9500 . ?
C331 C330 1.40(3) . ?
O3A C12A 1.38(3) . ?
O3A C15A 1.42(4) . ?
O2A C8A 1.38(3) . ?
O2A C14A 1.439(19) . ?
C370 C369 1.36(3) . ?
C317 H317 0.9500 . ?
C317 C318 1.50(4) . ?
C369 H369 0.9500 . ?
C369 C368 1.42(3) . ?
C372 H372 0.9500 . ?
C322 H322 0.9500 . ?
C320 H320 0.9500 . ?
C355 H355 0.9500 . ?
C355 C356 1.33(3) . ?
C359 H359 0.9500 . ?
C354 H354 0.9500 . ?
C341 H341 0.9500 . ?
C341 C340 1.48(5) . ?
C330 H330 0.9500 . ?
C350 H350 0.9500 . ?
C350 C351 1.38(4) . ?
C365 H365 0.9500 . ?
C365 C364 1.47(3) . ?
C368 H368 0.9500 . ?
C356 H356 0.9500 . ?
C364 H364 0.9500 . ?
C339 C340 1.38(4) . ?
C339 C338 1.34(4) . ?
C351 H351 0.9500 . ?
C311 H311 0.9500 . ?
C311 C310 1.42(3) . ?
C367 H367 0.9500 . ?
C310 H310 0.9500 . ?
C340 H340 0.9500 . ?
C338 H338 0.9500 . ?
C338 C337 1.32(4) . ?
C337 H337 0.9500 . ?
C301 H301 0.9500 . ?
C301 C302 1.40(4) . ?
C302 H302 0.9500 . ?
C305 H305 0.9500 . ?
C305 C304 1.39(4) . ?
C347 H347 0.9500 . ?
C347 C346 1.41(4) . ?
C318 H318 0.9500 . ?
C3A H3A 0.9500 . ?
C3A C4A 1.386(18) . ?
C3A C2A 1.393(18) . ?
C8A C7A 1.38(2) . ?
C8A C9A 1.38(2) . ?
C304 H304 0.9500 . ?
C346 H346 0.9500 . ?
C1A H1A 0.9500 . ?
C1A C6A 1.384(19) . ?
C1A C2A 1.386(18) . ?
C7A C12A 1.37(2) . ?
C7A C4A 1.51(3) . ?
C6A H6A 0.9500 . ?
C6A C5A 1.392(18) . ?
C5A C4A 1.393(18) . ?
C5A C13A 1.509(19) . ?
O1A H1AA 0.8400 . ?
O1A C13A 1.421(19) . ?
C12A C11A 1.38(2) . ?
C2A H2A 0.9500 . ?
C9A H9A 0.9500 . ?
C9A C10A 1.37(2) . ?
C10A H10A 0.9500 . ?
C10A C11A 1.37(2) . ?
C315 H315 0.9500 . ?
C315 C314 1.44(4) . ?
C13A H13A 0.9900 . ?
C13A H13B 0.9900 . ?
C11A H11A 0.9500 . ?
C15A H15A 0.9800 . ?
C15A H15B 0.9800 . ?
C15A H15C 0.9800 . ?
I411 Zn46 2.526(13) . ?
Zn46 I412 2.532(14) . ?
I403 Zn42 2.514(13) . ?
Zn42 I404 2.534(14) . ?
Zn33 I305 2.507(6) . ?
Zn33 I306 2.536(7) . ?
I309 Zn35 2.588(9) . ?
Zn35 I310 2.509(10) . ?
I402 Zn41 2.602(13) . ?
Zn41 I401 2.448(15) . ?
I511 Zn56 2.526(19) . ?
Zn56 I512 2.54(2) . ?
I307 Zn34 2.500(10) . ?
Zn34 I308 2.499(10) . ?
I503 Zn52 2.515(19) . ?
Zn52 I504 2.54(2) . ?
I507 Zn54 2.55(4) . ?
I508 Zn54 2.38(4) . ?
C14A H14A 0.9800 . ?
C14A H14B 0.9800 . ?
C14A H14C 0.9800 . ?
C314 H314 0.9500 . ?
C404 H404 0.9500 . ?
C404 C405 1.39(4) . ?
C405 H405 0.9500 . ?
C801 H80A 0.9900 . ?
C801 H80B 0.9900 . ?
C801 C802 1.539(13) . ?
C801 C806 1.538(13) . ?
C802 H80C 0.9900 . ?
C802 H80D 0.9900 . ?
C802 C803 1.537(13) . ?
C803 H80E 0.9900 . ?
C803 H80F 0.9900 . ?
C803 C804 1.537(13) . ?
C804 H80G 0.9900 . ?
C804 H80H 0.9900 . ?
C804 C805 1.536(13) . ?
C805 H80I 0.9900 . ?
C805 H80J 0.9900 . ?
C805 C806 1.536(13) . ?
C806 H80K 0.9900 . ?
C806 H80L 0.9900 . ?

loop_
_geom_torsion_atom_site_label_1
_geom_torsion_atom_site_label_2
_geom_torsion_atom_site_label_3
_geom_torsion_atom_site_label_4
_geom_torsion
_geom_torsion_site_symmetry_1
_geom_torsion_site_symmetry_2
_geom_torsion_site_symmetry_3
_geom_torsion_site_symmetry_4
_geom_torsion_publ_flag
Zn43 N311 C329 C328 -169(2) . . . . ?
Zn43 N311 C330 C331 164(2) . . . . ?
Zn43 N305 C312 C313 -169.5(17) 4_666 . . . ?
Zn43 N305 C311 C310 173(2) 4_666 . . . ?
Zn45 N324 C372 C371 160(4) 4 . . . ?
Zn45 N324 C368 C369 -168(2) 4 . . . ?
Zn45 N317 C348 C349 -179.6(18) . . . . ?
Zn45 N317 C347 C346 179(2) . . . . ?
Zn36 N318 C354 C353 -174(2) . . . . ?
Zn36 N318 C350 C351 175(2) . . . . ?
Zn36 N319 C355 C356 -172(3) . . . . ?
Zn36 N319 C359 C358 175(3) . . . . ?
Zn32 N307 C323 C322 -179(2) . . . . ?
Zn32 N307 C319 C320 176(2) . . . . ?
Zn32 N306 C318 C317 179(2) . . . . ?
Zn32 N306 C314 C315 -180(3) . . . . ?
Zn31 N323 C366 C367 177(3) 1_544 . . . ?
Zn31 N323 C365 C364 -179(2) 1_544 . . . ?
Zn31 N301 C301 C302 166(3) . . . . ?
Zn31 N301 C305 C304 -173(4) . . . . ?
Zn44 N312 C336 C335 177(2) . . . . ?
Zn44 N312 C332 C333 179(2) . . . . ?
Zn44 N313 C341 C340 -177(3) . . . . ?
Zn44 N313 C337 C338 179(3) . . . . ?
N309 C325 C327 C328 1(4) . . . . ?
N309 C325 C327 C331 -176(2) . . . . ?
N321 C360 C357 C358 -180(3) . . . . ?
N321 C360 C357 C356 -2(5) . . . . ?
N321 C361 C363 C364 17(4) . . . . ?
N321 C361 C363 C367 -174(3) . . . . ?
N312 C336 C335 C334 6(5) . . . . ?
N312 C332 C333 C334 3(4) . . . . ?
N310 C325 C327 C328 174(3) . . . . ?
N310 C325 C327 C331 -3(4) . . . . ?
C308 N302 C306 N303 -2(3) . . . . ?
C308 N302 C306 C303 -179(2) . . . . ?
C308 C316 C317 C318 173(2) . . . . ?
C308 C316 C315 C314 -174(3) . . . . ?
C307 N303 C306 N302 1(3) . . . . ?
C307 N303 C306 C303 178(2) . . . . ?
C307 C309 C313 C312 178(2) . . . . ?
C307 C309 C310 C311 -175(2) . . . . ?
N317 C348 C349 C345 6(4) . . . . ?
N317 C347 C346 C345 -4(5) . . . . ?
N314 C342 C339 C340 22(3) . . . . ?
N314 C342 C339 C338 -158(3) . . . . ?
N304 C308 N302 C306 -1(3) . . . . ?
N304 C308 C316 C317 -15(3) . . . . ?
N304 C308 C316 C315 158(3) . . . . ?
N304 C307 N303 C306 3(3) . . . . ?
N304 C307 C309 C313 -8(3) . . . . ?
N304 C307 C309 C310 172(2) . . . . ?
N305 C311 C310 C309 -3(4) . . . . ?
N318 C350 C351 C352 -1(5) . . . . ?
N316 C343 N315 C342 4(3) . . . . ?
N316 C343 C345 C349 -2(4) . . . . ?
N316 C343 C345 C346 179(2) . . . . ?
N307 C323 C322 C321 -3(5) . . . . ?
N307 C319 C320 C321 9(4) . . . . ?
N313 C341 C340 C339 -12(6) . . . . ?
N323 C366 C367 C363 8(6) . . . . ?
N323 C365 C364 C363 -4(5) . . . . ?
N320 C362 C370 C371 178(3) . . . . ?
N320 C362 C370 C369 3(4) . . . . ?
N320 C360 C357 C358 11(5) . . . . ?
N320 C360 C357 C356 -172(3) . . . . ?
N303 C307 N304 C308 -6(3) . . . . ?
N303 C307 C309 C313 172(2) . . . . ?
N303 C307 C309 C310 -7(3) . . . . ?
N303 C306 C303 C302 19(4) . . . . ?
N303 C306 C303 C304 -164(4) . . . . ?
N303 C306 C303 C404 170(8) . . . . ?
N302 C308 N304 C307 5(3) . . . . ?
N302 C308 C316 C317 164(2) . . . . ?
N302 C308 C316 C315 -23(4) . . . . ?
N302 C306 C303 C302 -163(3) . . . . ?
N302 C306 C303 C304 14(5) . . . . ?
N302 C306 C303 C404 -12(9) . . . . ?
C352 C353 C354 N318 -1(4) . . . . ?
C343 N316 C344 N314 -1(3) . . . . ?
C343 N316 C344 C352 -177.6(18) . . . . ?
C343 N315 C342 N314 -5(3) . . . . ?
C343 N315 C342 C339 -179(2) . . . . ?
C343 C345 C349 C348 172(2) . . . . ?
C343 C345 C346 C347 -173(3) . . . . ?
C325 N309 C324 N308 -5(3) . . . . ?
C325 N309 C324 C321 177(2) . . . . ?
C325 N310 C326 N308 -6(4) . . . . ?
C325 N310 C326 C334 175(2) . . . . ?
C325 C327 C331 C330 179(3) . . . . ?
C326 N308 C324 N309 -1(3) . . . . ?
C326 N308 C324 C321 177(2) . . . . ?
C326 N310 C325 N309 -1(4) . . . . ?
C326 N310 C325 C327 -173(2) . . . . ?
C326 C334 C333 C332 174(2) . . . . ?
C326 C334 C335 C336 -178(3) . . . . ?
C344 N314 C342 N315 2(3) . . . . ?
C344 N314 C342 C339 176.8(18) . . . . ?
C344 N316 C343 N315 -2(3) . . . . ?
C344 N316 C343 C345 175.4(18) . . . . ?
C344 C352 C353 C354 177(2) . . . . ?
C344 C352 C351 C350 -175(2) . . . . ?
N322 C362 C370 C371 -2(4) . . . . ?
N322 C362 C370 C369 -177(3) . . . . ?
N322 C361 C363 C364 -170(3) . . . . ?
N322 C361 C363 C367 -1(4) . . . . ?
N319 C355 C356 C357 -6(6) . . . . ?
C328 C327 C331 C330 2(5) . . . . ?
C324 N308 C326 N310 7(4) . . . . ?
C324 N308 C326 C334 -175(2) . . . . ?
C324 N309 C325 N310 7(4) . . . . ?
C324 N309 C325 C327 179(2) . . . . ?
C324 C321 C322 C323 180(3) . . . . ?
C324 C321 C320 C319 178(3) . . . . ?
N315 C343 C345 C349 176(2) . . . . ?
N315 C343 C345 C346 -3(4) . . . . ?
N315 C342 C339 C340 -162(3) . . . . ?
N315 C342 C339 C338 17(4) . . . . ?
C306 C303 C302 C301 173(3) . . . . ?
C306 C303 C304 C305 -179(4) . . . . ?
C306 C303 C404 C405 -161(8) . . . . ?
C316 C308 N304 C307 -175.7(19) . . . . ?
C316 C308 N302 C306 179.0(19) . . . . ?
C316 C317 C318 N306 6(4) . . . . ?
C316 C315 C314 N306 -2(7) . . . . ?
C309 C307 N304 C308 174.8(18) . . . . ?
C309 C307 N303 C306 -177.4(19) . . . . ?
C309 C313 C312 N305 -4(4) . . . . ?
C336 N312 C332 C333 -2(4) . . . . ?
N301 C301 C302 C303 8(6) . . . . ?
N301 C305 C304 C303 4(8) . . . . ?
C345 C343 N315 C342 -173(2) . . . . ?
C362 N320 C360 N321 8(4) . . . . ?
C362 N320 C360 C357 176(3) . . . . ?
C362 N322 C361 N321 -13(4) . . . . ?
C362 N322 C361 C363 175(2) . . . . ?
C362 C370 C369 C368 177(3) . . . . ?
C327 C328 C329 N311 6(5) . . . . ?
C327 C331 C330 N311 2(5) . . . . ?
C371 C370 C369 C368 2(5) . . . . ?
C313 C309 C310 C311 6(4) . . . . ?
C303 C404 C405 N301 -31(16) . . . . ?
C332 N312 C336 C335 -3(5) . . . . ?
C312 N305 C311 C310 -4(4) . . . . ?
C348 N317 C347 C346 1(5) . . . . ?
C360 N321 C361 N322 14(4) . . . . ?
C360 N321 C361 C363 -174(2) . . . . ?
C360 N320 C362 N322 -6(4) . . . . ?
C360 N320 C362 C370 174(3) . . . . ?
C360 C357 C358 C359 179(3) . . . . ?
C360 C357 C356 C355 -177(3) . . . . ?
C329 N311 C330 C331 -2(5) . . . . ?
C329 C328 C327 C325 177(3) . . . . ?
C329 C328 C327 C331 -6(5) . . . . ?
C333 C334 C326 N308 16(4) . . . . ?
C333 C334 C326 N310 -166(2) . . . . ?
C333 C334 C335 C336 -4(4) . . . . ?
C353 C352 C344 N314 -177(2) . . . . ?
C353 C352 C344 N316 0(3) . . . . ?
C353 C352 C351 C350 9(4) . . . . ?
C335 C334 C326 N308 -171(3) . . . . ?
C335 C334 C326 N310 7(4) . . . . ?
C335 C334 C333 C332 0(4) . . . . ?
C361 N321 C360 N320 -11(4) . . . . ?
C361 N321 C360 C357 -179(3) . . . . ?
C361 N322 C362 N320 8(4) . . . . ?
C361 N322 C362 C370 -171(2) . . . . ?
C361 C363 C364 C365 174(3) . . . . ?
C361 C363 C367 C366 -176(3) . . . . ?
C357 C358 C359 N319 2(5) . . . . ?
C323 N307 C319 C320 -10(4) . . . . ?
C349 C345 C346 C347 8(4) . . . . ?
C319 N307 C323 C322 7(4) . . . . ?
C366 N323 C365 C364 5(5) . . . . ?
C358 C357 C356 C355 1(5) . . . . ?
C342 N314 C344 N316 1(3) . . . . ?
C342 N314 C344 C352 177.6(18) . . . . ?
C342 C339 C340 C341 -179(3) . . . . ?
C342 C339 C338 C337 180(3) . . . . ?
O3A C12A C11A C10A 177(3) . . . . ?
O2A C8A C7A C12A -178(3) . . . . ?
O2A C8A C7A C4A -5(5) . . . . ?
O2A C8A C9A C10A -178(4) . . . . ?
C370 C371 C372 N324 11(6) . . . . ?
C370 C369 C368 N324 5(5) . . . . ?
C317 C316 C315 C314 -1(5) . . . . ?
C372 N324 C368 C369 -4(5) . . . . ?
C372 C371 C370 C362 176(3) . . . . ?
C372 C371 C370 C369 -9(5) . . . . ?
C322 C321 C324 N308 9(4) . . . . ?
C322 C321 C324 N309 -173(3) . . . . ?
C322 C321 C320 C319 -5(4) . . . . ?
C320 C321 C324 N308 -174(2) . . . . ?
C320 C321 C324 N309 4(4) . . . . ?
C320 C321 C322 C323 2(5) . . . . ?
C355 N319 C359 C358 -6(5) . . . . ?
C359 N319 C355 C356 9(5) . . . . ?
C354 N318 C350 C351 -8(4) . . . . ?
C341 N313 C337 C338 -15(5) . . . . ?
C330 N311 C329 C328 -2(4) . . . . ?
C350 N318 C354 C353 9(4) . . . . ?
C365 N323 C366 C367 -7(5) . . . . ?
C368 N324 C372 C371 -5(6) . . . . ?
C356 C357 C358 C359 1(5) . . . . ?
C364 C363 C367 C366 -6(5) . . . . ?
C339 C338 C337 N313 8(6) . . . . ?
C351 C352 C344 N314 8(3) . . . . ?
C351 C352 C344 N316 -175(2) . . . . ?
C351 C352 C353 C354 -8(4) . . . . ?
C311 N305 C312 C313 7(3) . . . . ?
C367 C363 C364 C365 4(4) . . . . ?
C310 C309 C313 C312 -2(4) . . . . ?
C340 C339 C338 C337 -1(5) . . . . ?
C338 C339 C340 C341 2(4) . . . . ?
C337 N313 C341 C340 18(5) . . . . ?
C301 N301 C305 C304 0(7) . . . . ?
C301 N301 C405 C404 53(11) . . . . ?
C302 C303 C304 C305 -2(7) . . . . ?
C302 C303 C404 C405 -7(13) . . . . ?
C305 N301 C301 C302 -6(6) . . . . ?
C347 N317 C348 C349 -2(4) . . . . ?
C318 N306 C314 C315 6(6) . . . . ?
C8A C7A C12A O3A -178(2) . . . . ?
C8A C7A C12A C11A -3(6) . . . . ?
C8A C7A C4A C3A -106(4) . . . . ?
C8A C7A C4A C5A 75(4) . . . . ?
C8A C9A C10A C11A -4(6) . . . . ?
C304 C303 C302 C301 -4(6) . . . . ?
C346 C345 C349 C348 -9(4) . . . . ?
C1A C6A C5A C4A -3(6) . . . . ?
C1A C6A C5A C13A -175(4) . . . . ?
C7A C8A C9A C10A 4(6) . . . . ?
C7A C12A C11A C10A 3(6) . . . . ?
C6A C1A C2A C3A 1(5) . . . . ?
C6A C5A C4A C3A 3(6) . . . . ?
C6A C5A C4A C7A -178(3) . . . . ?
C6A C5A C13A O1A -28(6) . . . . ?
C12A C7A C4A C3A 68(4) . . . . ?
C12A C7A C4A C5A -111(4) . . . . ?
C4A C3A C2A C1A -1(5) . . . . ?
C4A C7A C12A O3A 9(5) . . . . ?
C4A C7A C12A C11A -177(3) . . . . ?
C4A C5A C13A O1A 160(3) . . . . ?
C2A C3A C4A C7A 180(3) . . . . ?
C2A C3A C4A C5A -1(5) . . . . ?
C2A C1A C6A C5A 1(5) . . . . ?
C9A C8A C7A C12A 0(5) . . . . ?
C9A C8A C7A C4A 174(3) . . . . ?
C9A C10A C11A C12A 1(6) . . . . ?
C315 C316 C317 C318 -1(4) . . . . ?
C13A C5A C4A C3A 175(3) . . . . ?
C13A C5A C4A C7A -6(5) . . . . ?
C15A O3A C12A C7A 168(3) . . . . ?
C15A O3A C12A C11A -6(5) . . . . ?
Zn46 N318 C354 C353 -174(2) . . . . ?
Zn46 N318 C350 C351 175(2) . . . . ?
Zn46 N319 C355 C356 -167(3) . . . . ?
Zn46 N319 C359 C358 170(3) . . . . ?
Zn42 N307 C323 C322 -176(2) . . . . ?
Zn42 N307 C319 C320 173(2) . . . . ?
Zn42 N306 C318 C317 179(2) . . . . ?
Zn42 N306 C314 C315 179(3) . . . . ?
Zn33 N311 C329 C328 -178(2) . . . . ?
Zn33 N311 C330 C331 175(2) . . . . ?
Zn33 N305 C312 C313 -170.0(16) 4_666 . . . ?
Zn33 N305 C311 C310 173(2) 4_666 . . . ?
Zn35 N324 C372 C371 168(3) 4 . . . ?
Zn35 N324 C368 C369 -177(2) 4 . . . ?
Zn35 N317 C348 C349 -171.2(18) . . . . ?
Zn35 N317 C347 C346 172(2) . . . . ?
Zn41 N323 C366 C367 178(3) 1_544 . . . ?
Zn41 N323 C365 C364 -180(2) 1_544 . . . ?
Zn41 N301 C301 C302 175(3) . . . . ?
Zn41 N301 C405 C404 -166(7) . . . . ?
Zn56 N318 C354 C353 180(4) . . . . ?
Zn56 N318 C350 C351 -173(5) . . . . ?
Zn56 N319 C355 C356 -152(4) . . . . ?
Zn56 N319 C359 C358 148(4) . . . . ?
Zn34 N312 C336 C335 177(2) . . . . ?
Zn34 N312 C332 C333 178(2) . . . . ?
Zn34 N313 C341 C340 -175(3) . . . . ?
Zn34 N313 C337 C338 178(3) . . . . ?
Zn52 N307 C323 C322 165(4) . . . . ?
Zn52 N307 C319 C320 -173(3) . . . . ?
Zn52 N306 C318 C317 179(2) . . . . ?
Zn52 N306 C314 C315 -178(4) . . . . ?
Zn54 N312 C336 C335 164(3) . . . . ?
Zn54 N312 C332 C333 -157(3) . . . . ?
C14A O2A C8A C7A -179(4) . . . . ?
C14A O2A C8A C9A 3(6) . . . . ?
C314 N306 C318 C317 -8(5) . . . . ?
C404 C303 C302 C301 19(8) . . . . ?
C405 N301 C301 C302 -42(6) . . . . ?
C801 C802 C803 C804 55(5) . . . . ?
C802 C801 C806 C805 55(5) . . . . ?
C802 C803 C804 C805 -54(5) . . . . ?
C803 C804 C805 C806 54(5) . . . . ?
C804 C805 C806 C801 -54(5) . . . . ?
C806 C801 C802 C803 -56(5) . . . . ?

loop_
_exptl_oxdiff_crystal_face_indexfrac_h
_exptl_oxdiff_crystal_face_indexfrac_k
_exptl_oxdiff_crystal_face_indexfrac_l
_exptl_oxdiff_crystal_face_x
_exptl_oxdiff_crystal_face_y
_exptl_oxdiff_crystal_face_z
0.0012 -1.0008 -1.9999 -0.0035 0.0200 0.1361
-0.0012 1.0008 1.9999 0.0035 -0.0200 -0.1361
0.9997 0.0002 -0.0006 0.0499 -0.0020 -0.0053
-0.9997 -0.0002 0.0006 -0.0499 0.0020 0.0053
0.9994 0.0009 2.0003 0.0634 0.0557 -0.0753
-0.9994 -0.0009 -2.0003 -0.0634 -0.0557 0.0753
1.0008 -1.0002 -1.0001 0.0531 0.0469 0.0959
0.0007 -0.9995 2.0019 0.0236 0.1354 -0.0039
-0.0007 0.9995 -2.0019 -0.0236 -0.1354 0.0039
-0.0010 1.0001 -0.0010 -0.0100 -0.0777 -0.0661
0.0018 -1.9999 1.0024 0.0268 0.1842 0.0972
0.9999 -0.0004 -2.0015 0.0363 -0.0597 0.0648
-0.9999 0.0004 2.0015 -0.0363 0.0597 -0.0648
1.9985 1.0003 -1.0027 0.0829 -0.1105 -0.0416
-1.9985 -1.0003 1.0027 -0.0829 0.1105 0.0416
-2.0004 0.9996 0.0003 -0.1097 -0.0737 -0.0556
